data_4131346
loop_
_publ_author_name
'Wan, Xian-Kai'
'Cheng, Xiao-Ling'
'Tang, Qing'
'Han, Ying-Zi'
'Hu, Guoxiang'
'Jiang, De-En'
'Wang, Quan-Ming'

_publ_section_title
;
 Atomically Precise Bimetallic Au<sub>19</sub>Cu<sub>30</sub> Nanocluster
 with an Icosidodecahedral Cu<sub>30</sub> Shell and an Alkynyl-Cu
 Interface.
;
_journal_issue 28
_journal_name_full 'Journal of the American Chemical Society'
_journal_page_first 9451
_journal_page_last 9454
_journal_paper_doi 10.1021/jacs.7b04622
_journal_volume 139
_journal_year 2017
_chemical_formula_sum 'C286 H206 Au19 Cl2 Cu30 N2 O12 P6'
_chemical_formula_weight 9767.81
_space_group_IT_number 14
_space_group_name_Hall '-P 2yn'
_space_group_name_H-M_alt 'P 1 21/n 1'
_symmetry_cell_setting monoclinic
_symmetry_space_group_name_H-M 'P 1 21/n 1'
_atom_sites_solution_hydrogens geom
_atom_sites_solution_primary direct
_atom_sites_solution_secondary difmap
_audit_creation_method SHELXL-97
_cell_angle_alpha 90.00
_cell_angle_beta 90.8620(10)
_cell_angle_gamma 90.00
_cell_formula_units_Z 2
_cell_length_a 21.4943(2)
_cell_length_b 30.5259(3)
_cell_length_c 21.5548(3)
_cell_measurement_reflns_used 40977
_cell_measurement_temperature 149.4(9)
_cell_measurement_theta_max 67.1880
_cell_measurement_theta_min 4.3290
_cell_volume 14141.2(3)
_computing_cell_refinement 'CrysAlisPro 1.171.38.43d (Rigaku OD, 2015)'
_computing_data_collection 'CrysAlisPro 1.171.38.43d (Rigaku OD, 2015)'
_computing_data_reduction 'CrysAlisPro 1.171.38.43d (Rigaku OD, 2015)'
_computing_structure_refinement 'SHELXL-97 (Sheldrick, 1997)'
_computing_structure_solution 'SHELXS-97 (Sheldrick, 1990)'
_diffrn_ambient_temperature 149.4(9)
_diffrn_measured_fraction_theta_full 0.981
_diffrn_measured_fraction_theta_max 0.981
_diffrn_measurement_device_type 'SuperNova, Dual, Cu at zero, AtlasS2'
_diffrn_measurement_method '\w scans'
_diffrn_radiation_monochromator mirror
_diffrn_radiation_source 'micro-focus sealed X-ray tube'
_diffrn_radiation_type CuK\a
_diffrn_radiation_wavelength 1.54178
_diffrn_reflns_av_R_equivalents 0.0463
_diffrn_reflns_av_sigmaI/netI 0.0382
_diffrn_reflns_limit_h_max 25
_diffrn_reflns_limit_h_min -23
_diffrn_reflns_limit_k_max 36
_diffrn_reflns_limit_k_min -35
_diffrn_reflns_limit_l_max 25
_diffrn_reflns_limit_l_min -24
_diffrn_reflns_number 96930
_diffrn_reflns_theta_full 67.37
_diffrn_reflns_theta_max 67.37
_diffrn_reflns_theta_min 3.55
_exptl_absorpt_coefficient_mu 21.226
_exptl_absorpt_correction_T_max 0.3624
_exptl_absorpt_correction_T_min 0.1850
_exptl_absorpt_correction_type multi-scan
_exptl_absorpt_process_details
;
CrysAlisPro 1.171.38.43d (Rigaku Oxford Diffraction, 2015)
Empirical absorption correction using spherical harmonics,
 implemented in SCALE3 ABSPACK scaling algorithm.
;
_exptl_crystal_colour black
_exptl_crystal_density_diffrn 2.294
_exptl_crystal_density_method 'not measured'
_exptl_crystal_description cubic
_exptl_crystal_F_000 9054
_exptl_crystal_size_max 0.12
_exptl_crystal_size_mid 0.10
_exptl_crystal_size_min 0.06
_refine_diff_density_max 4.578
_refine_diff_density_min -2.143
_refine_diff_density_rms 0.270
_refine_ls_extinction_method none
_refine_ls_goodness_of_fit_ref 1.099
_refine_ls_hydrogen_treatment constr
_refine_ls_matrix_type full
_refine_ls_number_parameters 1593
_refine_ls_number_reflns 24928
_refine_ls_number_restraints 330
_refine_ls_restrained_S_all 1.097
_refine_ls_R_factor_all 0.0633
_refine_ls_R_factor_gt 0.0507
_refine_ls_shift/su_max 0.001
_refine_ls_shift/su_mean 0.000
_refine_ls_structure_factor_coef Fsqd
_refine_ls_weighting_details 'calc w=1/[\s^2^(Fo^2^)+(0.0692P)^2^+275.8140P] where P=(Fo^2^+2Fc^2^)/3'
_refine_ls_weighting_scheme calc
_refine_ls_wR_factor_gt 0.1440
_refine_ls_wR_factor_ref 0.1540
_reflns_number_gt 20940
_reflns_number_total 24928
_reflns_threshold_expression >2sigma(I)
_cod_data_source_file ja7b04622_si_003.cif
_cod_data_source_block p
_cod_original_sg_symbol_H-M P2(1)/n
_cod_database_code 4131346
_oxdiff_exptl_absorpt_empirical_full_min 0.512
_oxdiff_exptl_absorpt_empirical_full_max 2.310
_oxdiff_exptl_absorpt_empirical_details
;
Empirical correction (ABSPACK) includes:
- Absorption correction using spherical harmonics
- Frame scaling
;

loop_
_symmetry_equiv_pos_as_xyz
'x, y, z'
'-x+1/2, y+1/2, -z+1/2'
'-x, -y, -z'
'x-1/2, -y-1/2, z-1/2'

loop_
_atom_site_label
_atom_site_type_symbol
_atom_site_fract_x
_atom_site_fract_y
_atom_site_fract_z
_atom_site_U_iso_or_equiv
_atom_site_adp_type
_atom_site_occupancy
_atom_site_symmetry_multiplicity
_atom_site_calc_flag
_atom_site_refinement_flags
_atom_site_disorder_assembly
_atom_site_disorder_group
Au1 Au 0.0000 0.0000 1.0000 0.02000(13) Uani 1 2 d S . .
Au2 Au 0.05935(2) -0.068581(14) 0.94136(2) 0.02589(11) Uani 1 1 d . . .
Au3 Au 0.00264(2) 0.001378(15) 0.86785(2) 0.02928(12) Uani 1 1 d . . .
Au4 Au 0.01169(2) 0.081569(15) 0.94383(2) 0.02843(11) Uani 1 1 d . . .
Au5 Au 0.07571(2) 0.060606(14) 1.06004(2) 0.02544(11) Uani 1 1 d . . .
Au6 Au 0.10484(2) -0.032818(15) 1.06082(2) 0.02981(12) Uani 1 1 d . . .
Au7 Au 0.11464(2) 0.018517(15) 0.94881(2) 0.02725(11) Uani 1 1 d . . .
Au8 Au 0.14272(2) 0.121780(16) 1.11932(2) 0.03241(12) Uani 1 1 d . . .
Au9 Au 0.22494(2) 0.033289(17) 0.89663(3) 0.03732(13) Uani 1 1 d . . .
Au10 Au 0.11728(2) -0.132097(15) 0.87728(2) 0.03039(12) Uani 1 1 d . . .
Cu1 Cu 0.05949(8) -0.14964(6) 0.98482(8) 0.0328(4) Uani 1 1 d . . .
Cu2 Cu 0.16308(8) -0.10453(6) 0.98868(9) 0.0353(4) Uani 1 1 d . . .
Cu3 Cu 0.05746(8) -0.06856(5) 0.81507(8) 0.0320(4) Uani 1 1 d . . .
Cu4 Cu 0.17536(8) -0.05023(6) 0.88842(9) 0.0330(4) Uani 1 1 d . . .
Cu5 Cu 0.12027(9) 0.02077(6) 0.82485(9) 0.0370(4) Uani 1 1 d . B .
Cu6 Cu 0.02284(11) 0.07926(7) 0.81155(11) 0.0549(6) Uani 1 1 d . . .
Cu7 Cu -0.10150(10) 0.12102(6) 0.90726(10) 0.0449(5) Uani 1 1 d . . .
Cu8 Cu 0.13342(9) 0.09338(6) 0.88798(9) 0.0396(4) Uani 1 1 d . . .
Cu9 Cu 0.21768(8) -0.00884(6) 1.00760(9) 0.0366(4) Uani 1 1 d . . .
Cu10 Cu 0.18924(9) 0.08172(6) 1.00717(9) 0.0395(4) Uani 1 1 d . . .
Cu11 Cu 0.08606(8) 0.14158(6) 1.01094(9) 0.0334(4) Uani 1 1 d . . .
Cu12 Cu 0.18190(9) 0.03642(6) 1.11619(10) 0.0410(4) Uani 1 1 d . A .
Cu13 Cu 0.10401(12) -0.02839(7) 1.18863(10) 0.0529(6) Uani 1 1 d . . .
Cu14 Cu 0.08110(9) 0.05946(6) 1.18356(9) 0.0388(4) Uani 1 1 d . . .
Cu15 Cu 0.01254(8) 0.12894(6) 1.12182(9) 0.0344(4) Uani 1 1 d . . .
Cl1 Cl 0.0529(3) -0.06456(16) 1.2661(2) 0.0765(13) Uani 1 1 d . . .
P1 P 0.18574(16) 0.18128(11) 1.17000(15) 0.0358(7) Uani 1 1 d . . .
P2 P 0.31795(16) 0.04524(12) 0.84702(19) 0.0444(8) Uani 1 1 d . . .
P3 P 0.17380(15) -0.18259(11) 0.82176(16) 0.0356(7) Uani 1 1 d . . .
C1A C 0.2319(6) -0.0659(4) 0.9552(7) 0.041(3) Uani 1 1 d . . .
C1B C 0.1403(6) -0.1630(4) 1.0320(5) 0.033(3) Uani 1 1 d . . .
C1C C -0.0189(7) -0.1738(5) 0.9396(8) 0.049(4) Uani 1 1 d . . .
C2A C 0.2675(6) -0.0706(4) 0.9993(7) 0.040(3) Uani 1 1 d . . .
C2B C 0.1763(7) -0.1910(5) 1.0362(7) 0.046(3) Uani 1 1 d . . .
C2C C -0.0097(7) -0.2022(4) 0.9797(7) 0.042(3) Uani 1 1 d . . .
C3A C 0.3194(8) -0.0843(6) 1.0385(9) 0.062(4) Uani 1 1 d . . .
C3B C 0.2209(7) -0.2260(6) 1.0450(8) 0.055(4) Uani 1 1 d . . .
C3C C -0.0049(8) -0.2444(5) 1.0117(8) 0.057(4) Uani 1 1 d . . .
C4A C 0.3585(8) -0.1164(6) 1.0183(11) 0.074(5) Uani 1 1 d . . .
H4A H 0.3515 -0.1283 0.9791 0.089 Uiso 1 1 calc R . .
C4B C 0.2057(13) -0.2646(8) 1.0739(12) 0.107(9) Uani 1 1 d . . .
H4B H 0.1657 -0.2690 1.0886 0.128 Uiso 1 1 calc R . .
C4C C -0.0296(16) -0.2808(7) 0.9807(12) 0.116(10) Uani 1 1 d . . .
H4C H -0.0491 -0.2789 0.9420 0.139 Uiso 1 1 calc R . .
C5A C 0.4081(11) -0.1317(8) 1.0536(14) 0.093(7) Uani 1 1 d . . .
H5A H 0.4327 -0.1546 1.0396 0.112 Uiso 1 1 calc R . .
C5B C 0.2512(15) -0.2973(10) 1.0812(14) 0.140(14) Uani 1 1 d . . .
H5B H 0.2407 -0.3238 1.0997 0.168 Uiso 1 1 calc R . .
C5C C -0.022(2) -0.3220(8) 1.0143(18) 0.152(16) Uani 1 1 d . . .
H5C H -0.0367 -0.3474 0.9953 0.182 Uiso 1 1 calc R . .
C6A C 0.4197(12) -0.1124(11) 1.1094(15) 0.122(11) Uani 1 1 d . . .
H6A H 0.4518 -0.1234 1.1342 0.147 Uiso 1 1 calc R . .
C6B C 0.3114(14) -0.2908(10) 1.0612(11) 0.112(10) Uani 1 1 d . . .
H6B H 0.3412 -0.3127 1.0658 0.134 Uiso 1 1 calc R . .
C6C C 0.0041(16) -0.3257(9) 1.0692(17) 0.122(11) Uani 1 1 d . . .
H6C H 0.0079 -0.3528 1.0886 0.147 Uiso 1 1 calc R . .
C7A C 0.3842(13) -0.0752(10) 1.1321(15) 0.121(10) Uani 1 1 d . . .
H7A H 0.3949 -0.0611 1.1690 0.145 Uiso 1 1 calc R . .
C7B C 0.3263(11) -0.2513(10) 1.0344(11) 0.102(9) Uani 1 1 d . . .
H7B H 0.3671 -0.2461 1.0225 0.122 Uiso 1 1 calc R . .
C7C C 0.0246(12) -0.2897(9) 1.0960(13) 0.103(9) Uani 1 1 d . . .
H7C H 0.0421 -0.2919 1.1356 0.124 Uiso 1 1 calc R . .
C8A C 0.3329(9) -0.0617(8) 1.0952(11) 0.083(6) Uani 1 1 d . . .
H8A H 0.3082 -0.0384 1.1077 0.099 Uiso 1 1 calc R . .
C8B C 0.2822(9) -0.2197(7) 1.0250(9) 0.071(5) Uani 1 1 d . . .
H8B H 0.2928 -0.1938 1.0052 0.086 Uiso 1 1 calc R . .
C8C C 0.0215(10) -0.2485(6) 1.0681(11) 0.081(6) Uani 1 1 d . . .
H8C H 0.0375 -0.2241 1.0886 0.097 Uiso 1 1 calc R . .
C11 C 0.0168(6) 0.1084(5) 1.2056(6) 0.042(3) Uani 1 1 d . . .
C12 C 0.0325(9) 0.0928(5) 1.2561(7) 0.055(4) Uani 1 1 d . . .
C13 C 0.058(2) 0.0870(16) 1.3210(13) 0.085(8) Uani 0.50 1 d PGU A 1
C14 C 0.046(3) 0.1224(14) 1.3596(19) 0.085(8) Uani 0.50 1 d PGU A 1
H14 H 0.0256 0.1469 1.3442 0.102 Uiso 0.50 1 calc PR A 1
C15 C 0.066(3) 0.1212(11) 1.4213(17) 0.089(8) Uani 0.50 1 d PGU A 1
H15 H 0.0583 0.1449 1.4472 0.107 Uiso 0.50 1 calc PR A 1
C16 C 0.0971(19) 0.0846(11) 1.4444(11) 0.092(7) Uani 0.50 1 d PGU A 1
H16 H 0.1102 0.0839 1.4857 0.110 Uiso 0.50 1 calc PR A 1
C17 C 0.1086(18) 0.0492(10) 1.4058(12) 0.094(7) Uani 0.50 1 d PGU A 1
H17 H 0.1294 0.0247 1.4212 0.113 Uiso 0.50 1 calc PR A 1
C18 C 0.0891(19) 0.0504(11) 1.3440(12) 0.089(7) Uani 0.50 1 d PGU A 1
H18 H 0.0968 0.0267 1.3182 0.107 Uiso 0.50 1 calc PR A 1
C23 C 0.041(3) 0.0861(17) 1.320(2) 0.083(8) Uani 0.50 1 d PU A 2
C24 C 0.048(4) 0.1212(18) 1.360(3) 0.085(8) Uani 0.50 1 d PU A 2
H24 H 0.0467 0.1497 1.3444 0.102 Uiso 0.50 1 calc PR A 2
C25 C 0.056(3) 0.1132(16) 1.428(3) 0.091(8) Uani 0.50 1 d PU A 2
H25 H 0.0663 0.1358 1.4550 0.109 Uiso 0.50 1 calc PR A 2
C26 C 0.049(3) 0.0742(15) 1.447(2) 0.096(8) Uani 0.50 1 d PU A 2
H26 H 0.0437 0.0699 1.4894 0.115 Uiso 0.50 1 calc PR A 2
C27 C 0.048(3) 0.0358(15) 1.4067(19) 0.093(7) Uani 0.50 1 d PU A 2
H27 H 0.0553 0.0077 1.4221 0.112 Uiso 0.50 1 calc PR A 2
C28 C 0.037(3) 0.0436(14) 1.3432(18) 0.086(7) Uani 0.50 1 d PU A 2
H28 H 0.0269 0.0205 1.3169 0.103 Uiso 0.50 1 calc PR A 2
C31 C 0.1648(7) 0.1327(4) 0.9610(7) 0.046(4) Uani 1 1 d . . .
C32 C 0.1509(6) 0.1613(5) 0.9248(9) 0.053(4) Uani 1 1 d . . .
C33 C 0.1486(6) 0.2014(3) 0.8860(8) 0.075(6) Uani 1 1 d G . .
C34 C 0.1437(7) 0.2417(4) 0.9157(8) 0.114(11) Uani 1 1 d G . .
H34 H 0.1422 0.2430 0.9587 0.137 Uiso 1 1 calc R . .
C35 C 0.1410(7) 0.2800(3) 0.8810(12) 0.19(2) Uani 1 1 d G . .
H35 H 0.1377 0.3070 0.9008 0.234 Uiso 1 1 calc R . .
C36 C 0.1432(7) 0.2781(5) 0.8166(11) 0.17(2) Uani 1 1 d G . .
H36 H 0.1414 0.3038 0.7934 0.208 Uiso 1 1 calc R . .
C37 C 0.1481(8) 0.2378(6) 0.7870(8) 0.18(2) Uani 1 1 d G . .
H37 H 0.1496 0.2366 0.7439 0.215 Uiso 1 1 calc R . .
C38 C 0.1508(7) 0.1995(4) 0.8217(8) 0.111(10) Uani 1 1 d G . .
H38 H 0.1541 0.1726 0.8018 0.133 Uiso 1 1 calc R . .
C41 C 0.2520(6) 0.0405(4) 1.0548(8) 0.049(4) Uani 1 1 d . . .
C42 C 0.2902(7) 0.0703(5) 1.0575(8) 0.056(4) Uani 1 1 d . . .
C43 C 0.3402(7) 0.1009(5) 1.0678(9) 0.058(5) Uani 1 1 d . . .
C44 C 0.3661(9) 0.1058(7) 1.1268(10) 0.077(6) Uani 1 1 d . . .
H44 H 0.3510 0.0895 1.1598 0.092 Uiso 1 1 calc R . .
C45 C 0.4135(10) 0.1346(8) 1.1357(13) 0.098(8) Uani 1 1 d . . .
H45 H 0.4310 0.1382 1.1751 0.117 Uiso 1 1 calc R . .
C46 C 0.4366(8) 0.1592(8) 1.0852(13) 0.086(7) Uani 1 1 d . . .
H46 H 0.4682 0.1796 1.0910 0.103 Uiso 1 1 calc R . .
C47 C 0.4131(10) 0.1526(8) 1.0321(12) 0.087(7) Uani 1 1 d . . .
H47 H 0.4292 0.1678 0.9986 0.105 Uiso 1 1 calc R . .
C48 C 0.3637(10) 0.1232(7) 1.0212(10) 0.083(6) Uani 1 1 d . . .
H48 H 0.3475 0.1196 0.9812 0.099 Uiso 1 1 calc R . .
C51 C 0.1559(9) 0.0271(5) 1.2078(9) 0.066(4) Uani 1 1 d U . .
C52 C 0.2070(12) 0.0204(7) 1.2184(12) 0.091(4) Uani 1 1 d U A .
C53 C 0.2647(8) 0.0110(7) 1.2497(10) 0.123(5) Uani 1 1 d GU . .
C54 C 0.2625(8) 0.0034(7) 1.3132(10) 0.139(6) Uani 1 1 d GU A .
H54 H 0.2245 0.0036 1.3333 0.166 Uiso 1 1 calc R . .
C55 C 0.3171(11) -0.0044(7) 1.3467(8) 0.152(6) Uani 1 1 d GU A .
H55 H 0.3156 -0.0094 1.3892 0.182 Uiso 1 1 calc R . .
C56 C 0.3739(8) -0.0047(8) 1.3168(11) 0.155(6) Uani 1 1 d GU A .
H56 H 0.4105 -0.0099 1.3392 0.186 Uiso 1 1 calc R . .
C57 C 0.3761(8) 0.0028(7) 1.2532(11) 0.150(6) Uani 1 1 d GU A .
H57 H 0.4141 0.0026 1.2332 0.180 Uiso 1 1 calc R . .
C58 C 0.3215(10) 0.0107(7) 1.2197(8) 0.137(6) Uani 1 1 d GU A .
H58 H 0.3230 0.0157 1.1772 0.164 Uiso 1 1 calc R . .
C61 C 0.1544(9) -0.0678(5) 1.1254(9) 0.069(4) Uani 1 1 d U . .
C62 C 0.1792(9) -0.0935(5) 1.1672(9) 0.071(4) Uani 1 1 d U . .
C63 C 0.2331(11) -0.1162(7) 1.1907(11) 0.085(4) Uani 1 1 d U . .
C64 C 0.2475(12) -0.1075(8) 1.2519(12) 0.096(5) Uani 1 1 d U A .
H64 H 0.2251 -0.0861 1.2726 0.116 Uiso 1 1 calc R . .
C65 C 0.2941(18) -0.1295(14) 1.2833(17) 0.162(16) Uani 1 1 d . . .
H65 H 0.3044 -0.1229 1.3243 0.195 Uiso 1 1 calc R A .
C66 C 0.3262(16) -0.1635(11) 1.2498(17) 0.135(13) Uani 1 1 d . A .
H66 H 0.3586 -0.1786 1.2692 0.162 Uiso 1 1 calc R . .
C67 C 0.3098(14) -0.1737(9) 1.1898(15) 0.126(11) Uani 1 1 d . . .
H67 H 0.3294 -0.1965 1.1692 0.151 Uiso 1 1 calc R A .
C68 C 0.2649(11) -0.1501(7) 1.1611(11) 0.090(5) Uani 1 1 d U A .
H68 H 0.2547 -0.1567 1.1201 0.108 Uiso 1 1 calc R . .
C71 C 0.1166(7) 0.0839(5) 0.7963(7) 0.047(3) Uani 1 1 d . . .
C72C C 0.1203(18) 0.1014(7) 0.7500(11) 0.130(8) Uani 1 1 d U . .
C73 C 0.1204(13) 0.1265(6) 0.6908(8) 0.149(7) Uani 1 1 d GU . .
C74 C 0.0674(11) 0.1465(7) 0.6662(10) 0.164(7) Uani 1 1 d GU . .
H74 H 0.0295 0.1435 0.6860 0.196 Uiso 1 1 calc R . .
C75 C 0.0710(11) 0.1708(7) 0.6118(10) 0.172(8) Uani 1 1 d GU . .
H75 H 0.0356 0.1841 0.5953 0.206 Uiso 1 1 calc R . .
C76 C 0.1277(13) 0.1752(7) 0.5822(8) 0.170(8) Uani 1 1 d GU . .
H76 H 0.1301 0.1915 0.5458 0.204 Uiso 1 1 calc R . .
C77 C 0.1807(11) 0.1553(7) 0.6068(10) 0.170(8) Uani 1 1 d GU . .
H77 H 0.2186 0.1582 0.5870 0.204 Uiso 1 1 calc R . .
C78 C 0.1770(11) 0.1309(7) 0.6612(10) 0.164(7) Uani 1 1 d GU . .
H78 H 0.2125 0.1176 0.6777 0.196 Uiso 1 1 calc R . .
C81 C -0.0086(7) 0.1282(4) 0.8769(7) 0.046(4) Uani 1 1 d . . .
C82 C -0.0265(7) 0.1519(4) 0.8333(7) 0.045(3) Uani 1 1 d . . .
C83 C -0.0433(8) 0.1830(5) 0.7885(8) 0.055(4) Uani 1 1 d . . .
C84 C -0.0979(11) 0.1769(8) 0.7528(12) 0.096(8) Uani 1 1 d . . .
H84 H -0.1259 0.1552 0.7638 0.115 Uiso 1 1 calc R . .
C85 C -0.1108(13) 0.2036(9) 0.7000(13) 0.108(9) Uani 1 1 d . . .
H85 H -0.1449 0.1982 0.6739 0.129 Uiso 1 1 calc R . .
C86 C -0.0707(13) 0.2373(8) 0.6895(13) 0.107(9) Uani 1 1 d . . .
H86 H -0.0829 0.2589 0.6613 0.128 Uiso 1 1 calc R . .
C87 C -0.0191(13) 0.2410(12) 0.7152(16) 0.158(17) Uani 1 1 d . . .
H87 H 0.0105 0.2602 0.6999 0.190 Uiso 1 1 calc R . .
C88 C -0.0060(11) 0.2149(11) 0.7692(15) 0.153(16) Uani 1 1 d . . .
H88 H 0.0303 0.2206 0.7919 0.183 Uiso 1 1 calc R . .
C91 C 0.1478(6) -0.0430(4) 0.8042(7) 0.039(3) Uani 1 1 d . B .
C92 C 0.1234(7) -0.0342(5) 0.7530(7) 0.044(3) Uani 1 1 d . . .
C93 C 0.117(3) -0.0309(10) 0.6879(10) 0.071(7) Uani 0.50 1 d PGU B 1
C94 C 0.123(3) -0.0688(8) 0.6527(14) 0.075(7) Uani 0.50 1 d PGU B 1
H94 H 0.1239 -0.0960 0.6721 0.089 Uiso 0.50 1 calc PR B 1
C95 C 0.127(2) -0.0660(7) 0.5885(14) 0.080(7) Uani 0.50 1 d PGU B 1
H95 H 0.1310 -0.0914 0.5650 0.096 Uiso 0.50 1 calc PR B 1
C96 C 0.1255(18) -0.0253(8) 0.5595(9) 0.082(7) Uani 0.50 1 d PGU B 1
H96 H 0.1283 -0.0235 0.5166 0.098 Uiso 0.50 1 calc PR B 1
C97 C 0.1197(18) 0.0126(7) 0.5947(10) 0.082(7) Uani 0.50 1 d PGU B 1
H97 H 0.1186 0.0398 0.5753 0.099 Uiso 0.50 1 calc PR B 1
C98 C 0.115(2) 0.0098(8) 0.6589(10) 0.077(7) Uani 0.50 1 d PGU B 1
H98 H 0.1115 0.0352 0.6824 0.092 Uiso 0.50 1 calc PR B 1
C103 C 0.110(4) -0.0319(19) 0.685(2) 0.087(8) Uani 0.50 1 d PU B 2
C104 C 0.124(4) -0.0667(18) 0.647(3) 0.090(8) Uani 0.50 1 d PU B 2
H104 H 0.1468 -0.0907 0.6609 0.108 Uiso 0.50 1 calc PR B 2
C105 C 0.100(3) -0.0632(17) 0.585(2) 0.094(8) Uani 0.50 1 d PU B 2
H105 H 0.0992 -0.0881 0.5602 0.113 Uiso 0.50 1 calc PR B 2
C106 C 0.078(3) -0.0264(15) 0.561(2) 0.095(8) Uani 0.50 1 d PU B 2
H106 H 0.0746 -0.0237 0.5180 0.113 Uiso 0.50 1 calc PR B 2
C107 C 0.061(3) 0.0053(15) 0.595(2) 0.095(8) Uani 0.50 1 d PU B 2
H107 H 0.0430 0.0301 0.5774 0.113 Uiso 0.50 1 calc PR B 2
C108 C 0.071(3) 0.0025(15) 0.661(2) 0.091(8) Uani 0.50 1 d PU B 2
H108 H 0.0522 0.0224 0.6875 0.109 Uiso 0.50 1 calc PR B 2
C111 C 0.1284(7) 0.2115(4) 1.2138(7) 0.043(3) Uani 1 1 d . . .
C112 C 0.1300(8) 0.2154(5) 1.2769(8) 0.057(4) Uani 1 1 d . . .
H112 H 0.1635 0.2037 1.2992 0.068 Uiso 1 1 calc R . .
C113 C 0.0826(10) 0.2368(6) 1.3090(9) 0.073(5) Uani 1 1 d . . .
H113 H 0.0841 0.2388 1.3520 0.087 Uiso 1 1 calc R . .
C114 C 0.0347(9) 0.2543(6) 1.2766(11) 0.076(6) Uani 1 1 d . . .
H114 H 0.0037 0.2692 1.2976 0.091 Uiso 1 1 calc R . .
C115 C 0.0307(8) 0.2508(6) 1.2131(11) 0.077(6) Uani 1 1 d . . .
H115 H -0.0028 0.2630 1.1914 0.093 Uiso 1 1 calc R . .
C116 C 0.0773(8) 0.2287(5) 1.1814(9) 0.062(5) Uani 1 1 d . . .
H116 H 0.0744 0.2254 1.1386 0.074 Uiso 1 1 calc R . .
C121 C 0.2459(6) 0.1684(5) 1.2254(6) 0.081(4) Uani 1 1 d GU . .
C122 C 0.2951(7) 0.1973(4) 1.2346(7) 0.098(4) Uani 1 1 d GU . .
H122 H 0.2959 0.2237 1.2130 0.117 Uiso 1 1 calc R . .
C123 C 0.3431(6) 0.1869(5) 1.2760(8) 0.109(5) Uani 1 1 d GU . .
H123 H 0.3760 0.2063 1.2821 0.131 Uiso 1 1 calc R . .
C124 C 0.3418(7) 0.1475(6) 1.3082(7) 0.109(5) Uani 1 1 d GU . .
H124 H 0.3739 0.1405 1.3359 0.131 Uiso 1 1 calc R . .
C125 C 0.2927(8) 0.1185(4) 1.2991(7) 0.105(5) Uani 1 1 d GU . .
H125 H 0.2918 0.0922 1.3207 0.126 Uiso 1 1 calc R . .
C126 C 0.2447(6) 0.1290(4) 1.2577(7) 0.092(4) Uani 1 1 d GU . .
H126 H 0.2118 0.1096 1.2516 0.110 Uiso 1 1 calc R . .
C131 C 0.2198(8) 0.2211(5) 1.1182(7) 0.049(4) Uani 1 1 d . . .
C132 C 0.2157(18) 0.2638(7) 1.1275(14) 0.17(2) Uani 1 1 d . . .
H132 H 0.1935 0.2741 1.1611 0.207 Uiso 1 1 calc R . .
C133 C 0.245(2) 0.2941(8) 1.0872(17) 0.18(2) Uani 1 1 d . . .
H133 H 0.2401 0.3240 1.0942 0.213 Uiso 1 1 calc R . .
C134 C 0.2773(13) 0.2808(7) 1.0408(11) 0.097(8) Uani 1 1 d . . .
H134 H 0.2947 0.3009 1.0138 0.117 Uiso 1 1 calc R . .
C135 C 0.2862(15) 0.2354(9) 1.0315(13) 0.123(11) Uani 1 1 d . . .
H135 H 0.3129 0.2254 1.0010 0.148 Uiso 1 1 calc R . .
C136 C 0.2541(12) 0.2059(7) 1.0691(10) 0.093(7) Uani 1 1 d . . .
H136 H 0.2559 0.1760 1.0610 0.111 Uiso 1 1 calc R . .
C211 C 0.3142(8) 0.0326(6) 0.7662(5) 0.094(5) Uani 1 1 d GU . .
C212 C 0.3379(9) 0.0605(5) 0.7214(8) 0.111(5) Uani 1 1 d GU . .
H212 H 0.3569 0.0866 0.7332 0.133 Uiso 1 1 calc R . .
C213 C 0.3333(9) 0.0493(6) 0.6590(7) 0.123(5) Uani 1 1 d GU . .
H213 H 0.3492 0.0679 0.6290 0.147 Uiso 1 1 calc R . .
C214 C 0.3049(9) 0.0102(6) 0.6414(5) 0.123(5) Uani 1 1 d GU . .
H214 H 0.3018 0.0027 0.5997 0.147 Uiso 1 1 calc R . .
C215 C 0.2811(8) -0.0177(5) 0.6862(8) 0.112(5) Uani 1 1 d GU . .
H215 H 0.2621 -0.0438 0.6745 0.135 Uiso 1 1 calc R . .
C216 C 0.2858(8) -0.0065(5) 0.7486(7) 0.101(5) Uani 1 1 d GU . .
H216 H 0.2699 -0.0251 0.7786 0.121 Uiso 1 1 calc R . .
C221 C 0.3438(6) 0.1019(5) 0.8517(8) 0.050(4) Uani 1 1 d . . .
C222 C 0.4047(8) 0.1139(6) 0.8585(13) 0.089(8) Uani 1 1 d . . .
H222 H 0.4355 0.0925 0.8581 0.106 Uiso 1 1 calc R . .
C223 C 0.4211(8) 0.1566(7) 0.8660(14) 0.101(9) Uani 1 1 d . . .
H223 H 0.4628 0.1638 0.8719 0.121 Uiso 1 1 calc R . .
C224 C 0.3772(9) 0.1894(6) 0.8651(11) 0.077(6) Uani 1 1 d . . .
H224 H 0.3889 0.2186 0.8694 0.093 Uiso 1 1 calc R . .
C225 C 0.3171(8) 0.1785(5) 0.8578(8) 0.059(4) Uani 1 1 d . . .
H225 H 0.2869 0.2003 0.8566 0.070 Uiso 1 1 calc R . .
C226 C 0.2999(7) 0.1347(5) 0.8520(7) 0.051(4) Uani 1 1 d . . .
H226 H 0.2579 0.1275 0.8482 0.061 Uiso 1 1 calc R . .
C231 C 0.3820(6) 0.0120(5) 0.8765(8) 0.050(4) Uani 1 1 d . . .
C232 C 0.4263(8) -0.0058(6) 0.8369(10) 0.068(5) Uani 1 1 d . . .
H232 H 0.4245 -0.0004 0.7944 0.082 Uiso 1 1 calc R . .
C233 C 0.4732(10) -0.0318(7) 0.8625(13) 0.087(7) Uani 1 1 d . . .
H233 H 0.5027 -0.0438 0.8363 0.105 Uiso 1 1 calc R . .
C234 C 0.4776(9) -0.0403(7) 0.9235(12) 0.079(6) Uani 1 1 d . . .
H234 H 0.5099 -0.0577 0.9387 0.095 Uiso 1 1 calc R . .
C235 C 0.4342(8) -0.0230(7) 0.9640(11) 0.073(5) Uani 1 1 d . . .
H235 H 0.4370 -0.0284 1.0064 0.088 Uiso 1 1 calc R . .
C236 C 0.3863(7) 0.0025(6) 0.9392(9) 0.064(5) Uani 1 1 d . . .
H236 H 0.3563 0.0136 0.9655 0.076 Uiso 1 1 calc R . .
C311 C 0.1608(7) -0.1801(5) 0.7390(6) 0.042(3) Uani 1 1 d . . .
C312 C 0.2080(8) -0.1784(8) 0.6954(8) 0.077(6) Uani 1 1 d . . .
H312 H 0.2489 -0.1752 0.7092 0.093 Uiso 1 1 calc R . .
C313 C 0.1964(11) -0.1814(9) 0.6332(9) 0.097(8) Uani 1 1 d . . .
H313 H 0.2291 -0.1805 0.6055 0.117 Uiso 1 1 calc R . .
C314 C 0.1373(9) -0.1854(7) 0.6120(8) 0.070(5) Uani 1 1 d . . .
H314 H 0.1295 -0.1868 0.5695 0.084 Uiso 1 1 calc R . .
C315 C 0.0893(8) -0.1876(5) 0.6518(8) 0.057(4) Uani 1 1 d . . .
H315 H 0.0489 -0.1913 0.6367 0.068 Uiso 1 1 calc R . .
C316 C 0.1006(7) -0.1842(5) 0.7152(7) 0.049(4) Uani 1 1 d . . .
H316 H 0.0673 -0.1847 0.7422 0.059 Uiso 1 1 calc R . .
C321 C 0.2564(7) -0.1748(5) 0.8356(7) 0.047(3) Uani 1 1 d . . .
C322 C 0.2959(9) -0.2071(8) 0.8555(9) 0.077(6) Uani 1 1 d . . .
H322 H 0.2804 -0.2352 0.8615 0.092 Uiso 1 1 calc R . .
C323 C 0.3575(10) -0.1991(10) 0.8668(13) 0.100(8) Uani 1 1 d . . .
H323 H 0.3829 -0.2210 0.8833 0.120 Uiso 1 1 calc R . .
C324 C 0.3817(9) -0.1594(11) 0.8540(13) 0.110(10) Uani 1 1 d . . .
H324 H 0.4243 -0.1549 0.8584 0.132 Uiso 1 1 calc R . .
C325 C 0.3443(9) -0.1256(9) 0.8346(13) 0.100(8) Uani 1 1 d . . .
H325 H 0.3608 -0.0978 0.8288 0.119 Uiso 1 1 calc R . .
C326 C 0.2811(8) -0.1335(6) 0.8238(10) 0.069(5) Uani 1 1 d . . .
H326 H 0.2556 -0.1112 0.8088 0.082 Uiso 1 1 calc R . .
C331 C 0.1576(8) -0.2390(4) 0.8404(7) 0.050(4) Uani 1 1 d . . .
C332 C 0.1692(15) -0.2724(6) 0.7990(10) 0.109(10) Uani 1 1 d . . .
H332 H 0.1862 -0.2660 0.7606 0.130 Uiso 1 1 calc R . .
C333 C 0.1558(19) -0.3155(7) 0.8143(12) 0.147(15) Uani 1 1 d . . .
H333 H 0.1616 -0.3378 0.7855 0.177 Uiso 1 1 calc R . .
C334 C 0.1341(16) -0.3250(7) 0.8715(11) 0.117(11) Uani 1 1 d . . .
H334 H 0.1267 -0.3541 0.8820 0.140 Uiso 1 1 calc R . .
C335 C 0.1228(13) -0.2932(6) 0.9139(10) 0.091(8) Uani 1 1 d . . .
H335 H 0.1067 -0.2999 0.9525 0.109 Uiso 1 1 calc R . .
C336 C 0.1359(9) -0.2506(5) 0.8977(8) 0.063(5) Uani 1 1 d . . .
H336 H 0.1299 -0.2286 0.9270 0.076 Uiso 1 1 calc R . .
O1 O 0.1427(13) 0.6040(9) 0.0165(14) 0.180(10) Uiso 1 1 d . . .
O2 O 0.3453(11) 0.4003(8) 0.0825(11) 0.147(8) Uiso 1 1 d . . .
C1 C 0.4249(19) 0.3775(13) 0.0741(19) 0.159(14) Uiso 1 1 d . . .
O11 O 0.5488(18) 0.7252(12) -0.0086(17) 0.174(13) Uiso 0.75 1 d P . .
O12 O 0.5002(12) 0.7661(9) 0.0584(13) 0.122(8) Uiso 0.75 1 d P . .
O13 O 0.4761(16) 0.7116(12) 0.0368(16) 0.157(11) Uiso 0.75 1 d P . .
O14 O 0.4713(9) 0.7637(7) -0.0317(10) 0.087(5) Uiso 0.75 1 d P . .
N1 N 0.4965(10) 0.7462(7) 0.0115(10) 0.093(5) Uiso 1 1 d . . .

loop_
_atom_site_aniso_label
_atom_site_aniso_U_11
_atom_site_aniso_U_22
_atom_site_aniso_U_33
_atom_site_aniso_U_23
_atom_site_aniso_U_13
_atom_site_aniso_U_12
Au1 0.0224(3) 0.0151(3) 0.0225(3) 0.0007(2) 0.0032(2) 0.0001(2)
Au2 0.0277(2) 0.0205(2) 0.0296(2) -0.00208(18) 0.00439(18) 0.00207(17)
Au3 0.0369(3) 0.0234(2) 0.0276(3) 0.00299(18) 0.00213(19) -0.00113(19)
Au4 0.0355(3) 0.0204(2) 0.0294(3) 0.00371(18) 0.00203(19) -0.00085(18)
Au5 0.0284(2) 0.0200(2) 0.0280(2) -0.00115(17) 0.00220(18) -0.00197(17)
Au6 0.0343(3) 0.0227(2) 0.0323(3) 0.00193(19) -0.0026(2) 0.00071(18)
Au7 0.0265(2) 0.0235(2) 0.0320(3) -0.00150(18) 0.00741(18) -0.00251(18)
Au8 0.0364(3) 0.0259(2) 0.0348(3) -0.0044(2) -0.0004(2) -0.0056(2)
Au9 0.0311(3) 0.0325(3) 0.0487(3) -0.0017(2) 0.0137(2) -0.0062(2)
Au10 0.0339(3) 0.0244(2) 0.0330(3) -0.00304(19) 0.0061(2) 0.00537(19)
Cu1 0.0374(10) 0.0254(8) 0.0355(10) 0.0024(7) -0.0004(7) -0.0001(7)
Cu2 0.0309(9) 0.0368(10) 0.0383(10) 0.0057(8) 0.0011(7) 0.0008(7)
Cu3 0.0384(10) 0.0259(9) 0.0319(9) -0.0006(7) 0.0039(7) -0.0003(7)
Cu4 0.0304(9) 0.0290(9) 0.0397(10) -0.0049(7) 0.0041(7) -0.0003(7)
Cu5 0.0455(11) 0.0334(10) 0.0324(10) 0.0004(8) 0.0089(8) 0.0030(8)
Cu6 0.0651(14) 0.0438(12) 0.0563(14) 0.0187(10) 0.0181(11) 0.0096(10)
Cu7 0.0531(12) 0.0345(10) 0.0470(12) 0.0055(9) 0.0011(9) 0.0060(9)
Cu8 0.0436(11) 0.0298(9) 0.0456(11) 0.0034(8) 0.0119(9) -0.0049(8)
Cu9 0.0296(9) 0.0304(9) 0.0496(11) -0.0040(8) -0.0006(8) -0.0017(7)
Cu10 0.0413(10) 0.0341(10) 0.0432(11) -0.0037(8) 0.0071(8) -0.0093(8)
Cu11 0.0375(10) 0.0269(9) 0.0362(10) -0.0022(7) 0.0065(8) -0.0024(7)
Cu12 0.0358(10) 0.0379(10) 0.0491(12) 0.0015(9) -0.0054(8) 0.0033(8)
Cu13 0.0782(16) 0.0398(11) 0.0402(12) 0.0076(9) -0.0160(11) -0.0053(10)
Cu14 0.0527(11) 0.0350(10) 0.0286(10) 0.0013(8) 0.0021(8) 0.0011(8)
Cu15 0.0341(9) 0.0319(9) 0.0370(10) -0.0064(8) -0.0022(8) 0.0031(7)
Cl1 0.112(4) 0.068(3) 0.049(2) 0.004(2) 0.005(2) -0.009(3)
P1 0.0415(18) 0.0314(16) 0.0346(17) -0.0070(13) -0.0017(13) -0.0083(13)
P2 0.0357(18) 0.0411(19) 0.057(2) 0.0062(16) 0.0184(16) -0.0043(14)
P3 0.0362(17) 0.0342(16) 0.0365(18) -0.0052(13) 0.0062(13) 0.0101(13)
C1A 0.022(6) 0.031(7) 0.070(10) -0.011(6) 0.001(6) -0.002(5)
C1B 0.045(7) 0.029(6) 0.025(6) 0.006(5) 0.004(5) 0.009(6)
C1C 0.046(8) 0.032(7) 0.069(11) -0.020(7) -0.007(7) 0.005(6)
C2A 0.027(6) 0.039(7) 0.054(9) 0.006(6) 0.002(6) 0.004(5)
C2B 0.043(8) 0.047(8) 0.047(8) 0.001(7) -0.005(6) -0.009(7)
C2C 0.053(8) 0.030(7) 0.044(8) 0.000(6) 0.009(6) -0.007(6)
C3A 0.053(9) 0.069(11) 0.064(11) 0.005(9) 0.007(8) 0.017(8)
C3B 0.050(9) 0.057(9) 0.059(10) 0.001(8) -0.002(7) 0.014(7)
C3C 0.066(10) 0.043(8) 0.063(11) -0.002(7) 0.005(8) -0.012(7)
C4A 0.056(11) 0.062(11) 0.103(16) -0.005(10) 0.001(10) 0.009(9)
C4B 0.117(19) 0.081(15) 0.12(2) 0.053(15) 0.040(16) 0.037(14)
C4C 0.22(3) 0.053(12) 0.077(15) 0.000(11) -0.004(18) -0.045(16)
C5A 0.086(16) 0.074(14) 0.12(2) 0.015(14) -0.018(14) 0.021(12)
C5B 0.16(3) 0.12(2) 0.14(3) 0.08(2) 0.05(2) 0.09(2)
C5C 0.25(5) 0.044(13) 0.16(3) -0.004(17) 0.06(3) -0.050(19)
C6A 0.082(16) 0.15(3) 0.13(2) 0.05(2) -0.026(16) 0.054(18)
C6B 0.13(2) 0.12(2) 0.078(16) 0.013(15) 0.004(15) 0.091(19)
C6C 0.16(3) 0.073(18) 0.14(3) 0.050(19) 0.01(2) -0.005(17)
C7A 0.10(2) 0.13(2) 0.13(2) 0.030(19) -0.049(17) 0.012(18)
C7B 0.080(15) 0.14(2) 0.087(16) -0.030(16) -0.017(12) 0.069(16)
C7C 0.099(17) 0.090(17) 0.12(2) 0.057(16) -0.026(15) -0.021(14)
C8A 0.059(11) 0.099(16) 0.090(16) 0.005(13) -0.006(10) 0.022(11)
C8B 0.061(11) 0.083(13) 0.070(12) -0.011(10) -0.004(9) 0.010(10)
C8C 0.088(14) 0.058(11) 0.096(16) 0.024(11) -0.029(12) -0.025(10)
C11 0.044(7) 0.046(8) 0.035(8) -0.020(6) 0.007(6) -0.003(6)
C12 0.095(12) 0.042(8) 0.029(8) -0.012(6) 0.026(8) -0.010(8)
C13 0.13(2) 0.088(17) 0.033(12) -0.003(11) 0.001(12) 0.008(15)
C14 0.13(2) 0.090(18) 0.036(12) -0.007(12) 0.000(12) 0.003(15)
C15 0.13(2) 0.095(18) 0.040(12) -0.003(12) 0.000(12) 0.000(15)
C16 0.13(2) 0.100(17) 0.041(12) 0.000(11) -0.001(12) 0.001(15)
C17 0.14(2) 0.100(17) 0.043(12) 0.000(11) -0.001(12) 0.005(15)
C18 0.14(2) 0.093(17) 0.035(11) 0.000(11) 0.000(12) 0.008(15)
C23 0.15(2) 0.053(13) 0.047(13) 0.002(11) -0.001(13) 0.008(14)
C24 0.15(2) 0.056(13) 0.051(14) -0.002(11) -0.003(13) 0.002(14)
C25 0.15(2) 0.063(13) 0.056(14) 0.003(11) -0.004(14) -0.001(14)
C26 0.16(2) 0.071(13) 0.059(13) 0.005(11) -0.005(13) 0.000(14)
C27 0.16(2) 0.068(13) 0.057(13) 0.008(10) -0.004(13) 0.004(14)
C28 0.15(2) 0.059(13) 0.047(13) 0.009(10) -0.002(13) 0.006(14)
C31 0.057(9) 0.031(7) 0.049(8) -0.003(6) 0.034(7) -0.010(6)
C32 0.033(7) 0.033(8) 0.094(13) -0.001(8) -0.005(7) -0.010(6)
C33 0.038(9) 0.042(9) 0.15(2) 0.026(11) 0.010(10) -0.003(7)
C34 0.070(13) 0.044(11) 0.23(3) 0.014(15) 0.049(17) -0.001(10)
C35 0.11(2) 0.041(13) 0.44(7) 0.08(3) 0.11(3) 0.010(13)
C36 0.057(14) 0.10(2) 0.36(6) 0.15(3) -0.02(2) -0.017(13)
C37 0.13(3) 0.12(2) 0.29(5) 0.14(3) -0.08(3) -0.07(2)
C38 0.086(16) 0.078(15) 0.17(3) 0.060(17) -0.057(17) -0.027(12)
C41 0.027(7) 0.032(7) 0.088(12) -0.003(7) 0.008(7) -0.001(6)
C42 0.036(8) 0.056(9) 0.076(11) -0.036(8) 0.001(7) -0.007(7)
C43 0.040(8) 0.048(9) 0.088(13) -0.020(8) 0.028(8) -0.011(7)
C44 0.062(11) 0.082(13) 0.086(14) -0.013(11) -0.025(10) -0.014(10)
C45 0.073(14) 0.098(17) 0.12(2) -0.036(15) -0.026(14) -0.017(13)
C46 0.041(10) 0.087(15) 0.13(2) -0.032(14) 0.015(12) -0.022(10)
C47 0.067(13) 0.100(17) 0.094(17) 0.011(13) -0.011(12) -0.023(12)
C48 0.085(14) 0.089(15) 0.073(14) -0.011(11) -0.013(11) -0.030(12)
C51 0.086(10) 0.040(7) 0.071(9) 0.004(7) -0.037(8) -0.017(7)
C52 0.100(9) 0.069(8) 0.103(10) 0.016(7) -0.049(8) -0.011(8)
C53 0.116(9) 0.114(9) 0.139(11) 0.022(9) -0.055(9) -0.005(9)
C54 0.125(11) 0.136(11) 0.153(12) 0.027(10) -0.058(10) -0.002(10)
C55 0.135(12) 0.153(12) 0.166(13) 0.027(11) -0.054(11) -0.002(11)
C56 0.134(12) 0.158(12) 0.171(14) 0.024(12) -0.054(12) 0.001(11)
C57 0.128(11) 0.153(12) 0.166(13) 0.019(11) -0.053(11) -0.003(11)
C58 0.120(11) 0.135(11) 0.154(12) 0.020(10) -0.054(10) -0.002(10)
C61 0.083(9) 0.043(7) 0.081(9) -0.017(7) -0.034(8) 0.021(7)
C62 0.091(8) 0.037(6) 0.085(8) -0.028(6) -0.058(7) 0.033(6)
C63 0.102(9) 0.061(7) 0.092(8) -0.008(6) -0.042(7) 0.027(6)
C64 0.115(11) 0.076(9) 0.097(11) -0.001(9) -0.035(9) 0.027(9)
C65 0.17(3) 0.19(4) 0.12(3) 0.08(3) -0.04(2) 0.05(3)
C66 0.13(3) 0.13(3) 0.14(3) 0.06(2) -0.01(2) 0.06(2)
C67 0.15(3) 0.11(2) 0.12(2) 0.002(18) -0.03(2) 0.075(19)
C68 0.103(11) 0.070(9) 0.094(11) -0.009(8) -0.037(9) 0.026(8)
C71 0.040(8) 0.050(8) 0.050(9) 0.014(7) 0.016(6) 0.013(6)
C72C 0.27(2) 0.056(9) 0.068(11) 0.024(9) 0.031(13) 0.017(12)
C73 0.28(2) 0.080(9) 0.086(10) 0.034(8) 0.035(11) 0.010(11)
C74 0.29(2) 0.099(10) 0.099(11) 0.039(9) 0.032(12) 0.012(12)
C75 0.30(2) 0.112(11) 0.108(12) 0.037(10) 0.035(13) 0.008(13)
C76 0.29(2) 0.113(11) 0.106(12) 0.035(10) 0.044(13) 0.000(13)
C77 0.29(2) 0.112(11) 0.108(12) 0.036(10) 0.043(13) 0.002(13)
C78 0.29(2) 0.103(10) 0.103(11) 0.034(9) 0.042(12) 0.005(12)
C81 0.043(8) 0.030(7) 0.067(10) 0.004(7) 0.019(7) 0.002(6)
C82 0.053(8) 0.022(6) 0.062(9) 0.021(6) 0.017(7) 0.007(6)
C83 0.057(9) 0.046(9) 0.062(10) 0.015(7) 0.000(8) 0.013(7)
C84 0.086(15) 0.082(15) 0.12(2) 0.046(14) 0.002(14) 0.017(12)
C85 0.11(2) 0.094(18) 0.12(2) 0.027(16) -0.024(16) 0.032(16)
C86 0.11(2) 0.084(16) 0.13(2) 0.063(16) 0.003(16) 0.017(15)
C87 0.079(17) 0.22(4) 0.18(3) 0.14(3) 0.031(19) 0.04(2)
C88 0.063(13) 0.20(3) 0.19(3) 0.17(3) -0.012(16) -0.022(16)
C91 0.032(7) 0.032(7) 0.052(9) -0.004(6) 0.009(6) 0.003(5)
C92 0.056(9) 0.037(7) 0.041(8) -0.003(6) 0.015(7) 0.002(6)
C93 0.15(2) 0.040(12) 0.022(11) 0.000(9) 0.008(11) -0.004(12)
C94 0.15(2) 0.044(12) 0.026(11) -0.002(10) 0.006(11) -0.005(12)
C95 0.16(2) 0.052(12) 0.031(11) -0.002(9) 0.006(12) 0.000(13)
C96 0.16(2) 0.054(12) 0.032(11) -0.002(9) 0.008(12) -0.001(12)
C97 0.16(2) 0.050(11) 0.035(10) 0.001(9) 0.008(11) 0.000(12)
C98 0.16(2) 0.044(11) 0.029(10) 0.000(9) 0.008(11) -0.003(12)
C103 0.15(2) 0.070(16) 0.045(14) -0.004(12) 0.001(14) 0.016(14)
C104 0.15(2) 0.073(16) 0.048(14) -0.003(12) -0.001(14) 0.015(14)
C105 0.15(2) 0.078(16) 0.049(14) -0.004(12) -0.001(14) 0.018(14)
C106 0.16(2) 0.079(15) 0.049(13) -0.003(11) 0.000(14) 0.019(14)
C107 0.15(2) 0.078(15) 0.051(13) -0.003(11) -0.002(14) 0.019(14)
C108 0.15(2) 0.074(15) 0.049(13) -0.004(11) -0.001(14) 0.018(14)
C111 0.049(8) 0.035(7) 0.044(8) -0.014(6) 0.006(6) -0.014(6)
C112 0.067(10) 0.050(9) 0.054(10) -0.006(7) 0.017(8) 0.003(8)
C113 0.089(14) 0.068(12) 0.062(12) -0.011(9) 0.023(10) 0.004(11)
C114 0.066(12) 0.052(10) 0.110(17) -0.033(11) 0.037(12) -0.008(9)
C115 0.053(10) 0.052(10) 0.126(19) -0.043(11) -0.020(11) 0.017(8)
C116 0.064(10) 0.050(9) 0.071(11) -0.030(8) -0.009(9) -0.003(8)
C121 0.087(9) 0.081(9) 0.074(9) -0.011(7) -0.037(7) -0.006(8)
C122 0.091(9) 0.109(10) 0.092(9) 0.006(8) -0.034(8) -0.014(8)
C123 0.097(10) 0.124(10) 0.106(10) 0.009(9) -0.033(8) -0.009(9)
C124 0.104(10) 0.118(10) 0.105(10) 0.003(9) -0.039(9) 0.009(9)
C125 0.121(10) 0.097(10) 0.097(9) -0.008(8) -0.045(8) 0.011(8)
C126 0.110(9) 0.082(9) 0.081(9) -0.014(7) -0.045(8) 0.003(8)
C131 0.067(10) 0.042(8) 0.039(8) -0.009(6) 0.001(7) -0.017(7)
C132 0.30(4) 0.057(13) 0.16(3) -0.037(15) 0.18(3) -0.07(2)
C133 0.29(5) 0.051(14) 0.20(4) -0.022(18) 0.15(4) -0.06(2)
C134 0.15(2) 0.065(13) 0.078(15) 0.003(11) 0.034(15) -0.041(14)
C135 0.18(3) 0.098(19) 0.098(19) 0.014(15) 0.08(2) -0.006(19)
C136 0.13(2) 0.073(13) 0.080(15) -0.008(11) 0.039(14) -0.030(13)
C211 0.108(10) 0.103(10) 0.072(9) -0.014(8) 0.046(8) -0.005(9)
C212 0.143(11) 0.109(11) 0.082(9) -0.008(8) 0.035(9) -0.006(9)
C213 0.157(12) 0.122(11) 0.090(9) -0.005(9) 0.027(10) -0.005(10)
C214 0.147(12) 0.133(11) 0.090(10) -0.014(9) 0.024(9) -0.006(10)
C215 0.120(11) 0.130(11) 0.088(9) -0.019(9) 0.033(9) -0.014(9)
C216 0.107(10) 0.118(11) 0.079(9) -0.018(8) 0.042(8) -0.017(9)
C221 0.036(7) 0.039(8) 0.076(11) 0.016(7) 0.008(7) -0.009(6)
C222 0.031(8) 0.059(11) 0.18(2) 0.029(13) 0.012(11) -0.003(8)
C223 0.033(9) 0.067(13) 0.20(3) 0.041(15) -0.008(12) -0.016(8)
C224 0.068(12) 0.043(9) 0.121(18) 0.022(10) 0.003(11) -0.011(8)
C225 0.058(10) 0.047(9) 0.071(11) 0.012(8) 0.009(8) -0.001(7)
C226 0.038(8) 0.054(9) 0.061(10) 0.010(7) 0.017(7) -0.002(7)
C231 0.033(7) 0.038(8) 0.079(12) 0.008(7) 0.020(7) 0.003(6)
C232 0.055(10) 0.064(11) 0.086(14) 0.003(9) 0.030(9) 0.012(8)
C233 0.079(14) 0.066(13) 0.12(2) -0.011(13) 0.020(13) 0.030(11)
C234 0.062(12) 0.061(12) 0.114(19) 0.012(12) -0.002(12) 0.009(9)
C235 0.045(9) 0.083(13) 0.091(15) 0.022(11) -0.004(9) -0.004(9)
C236 0.033(8) 0.079(12) 0.080(13) 0.001(10) 0.017(8) -0.007(8)
C311 0.049(8) 0.043(8) 0.034(7) -0.005(6) 0.008(6) 0.008(6)
C312 0.048(10) 0.132(19) 0.052(11) -0.001(11) 0.018(8) 0.018(11)
C313 0.089(16) 0.16(2) 0.043(11) -0.009(13) 0.018(10) 0.029(15)
C314 0.082(13) 0.093(14) 0.034(9) -0.002(9) 0.002(8) 0.018(11)
C315 0.057(10) 0.054(9) 0.058(10) -0.015(8) -0.008(8) -0.002(7)
C316 0.057(9) 0.043(8) 0.048(9) -0.011(7) 0.007(7) -0.002(7)
C321 0.038(7) 0.060(9) 0.043(8) -0.003(7) 0.006(6) 0.018(7)
C322 0.063(12) 0.092(15) 0.075(13) 0.001(11) 0.008(10) 0.025(10)
C323 0.047(12) 0.13(2) 0.12(2) -0.006(17) -0.007(12) 0.040(13)
C324 0.026(9) 0.17(3) 0.13(2) -0.02(2) 0.009(11) 0.011(14)
C325 0.045(11) 0.12(2) 0.14(2) -0.017(17) 0.015(12) -0.010(12)
C326 0.049(10) 0.067(12) 0.089(14) -0.027(10) 0.006(9) 0.001(8)
C331 0.073(10) 0.023(6) 0.054(9) -0.015(6) 0.014(8) 0.009(6)
C332 0.23(3) 0.036(9) 0.064(13) -0.011(9) 0.052(16) 0.001(13)
C333 0.32(5) 0.036(11) 0.085(18) -0.023(11) 0.04(2) 0.001(18)
C334 0.24(4) 0.039(10) 0.075(16) -0.002(10) 0.022(18) -0.011(15)
C335 0.16(2) 0.045(10) 0.065(13) 0.009(9) 0.031(14) -0.005(12)
C336 0.099(14) 0.035(8) 0.056(10) -0.004(7) 0.011(9) 0.012(8)

loop_
_atom_type_symbol
_atom_type_description
_atom_type_scat_dispersion_real
_atom_type_scat_dispersion_imag
_atom_type_scat_source
C C 0.0181 0.0091 'International Tables Vol C Tables 4.2.6.8 and 6.1.1.4'
H H 0.0000 0.0000 'International Tables Vol C Tables 4.2.6.8 and 6.1.1.4'
N N 0.0311 0.0180 'International Tables Vol C Tables 4.2.6.8 and 6.1.1.4'
O O 0.0492 0.0322 'International Tables Vol C Tables 4.2.6.8 and 6.1.1.4'
P P 0.2955 0.4335 'International Tables Vol C Tables 4.2.6.8 and 6.1.1.4'
Cl Cl 0.3639 0.7018 'International Tables Vol C Tables 4.2.6.8 and 6.1.1.4'
Cu Cu -1.9646 0.5888 'International Tables Vol C Tables 4.2.6.8 and 6.1.1.4'
Au Au -4.4197 7.2980 'International Tables Vol C Tables 4.2.6.8 and 6.1.1.4'

loop_
_geom_angle_atom_site_label_1
_geom_angle_atom_site_label_2
_geom_angle_atom_site_label_3
_geom_angle
_geom_angle_site_symmetry_1
_geom_angle_site_symmetry_3
Au2 Au1 Au2 179.999(12) 3_557 .
Au2 Au1 Au5 116.540(13) 3_557 3_557
Au2 Au1 Au5 63.459(13) . 3_557
Au2 Au1 Au5 63.461(13) 3_557 .
Au2 Au1 Au5 116.539(13) . .
Au5 Au1 Au5 180.0 3_557 .
Au2 Au1 Au7 63.510(13) 3_557 3_557
Au2 Au1 Au7 116.489(13) . 3_557
Au5 Au1 Au7 62.014(14) 3_557 3_557
Au5 Au1 Au7 117.986(14) . 3_557
Au2 Au1 Au7 116.490(13) 3_557 .
Au2 Au1 Au7 63.511(13) . .
Au5 Au1 Au7 117.986(14) 3_557 .
Au5 Au1 Au7 62.013(14) . .
Au7 Au1 Au7 180.0 3_557 .
Au2 Au1 Au6 115.702(14) 3_557 .
Au2 Au1 Au6 64.298(14) . .
Au5 Au1 Au6 116.500(14) 3_557 .
Au5 Au1 Au6 63.499(14) . .
Au7 Au1 Au6 117.271(14) 3_557 .
Au7 Au1 Au6 62.729(15) . .
Au2 Au1 Au6 64.300(14) 3_557 3_557
Au2 Au1 Au6 115.700(14) . 3_557
Au5 Au1 Au6 63.499(14) 3_557 3_557
Au5 Au1 Au6 116.503(14) . 3_557
Au7 Au1 Au6 62.729(14) 3_557 3_557
Au7 Au1 Au6 117.271(15) . 3_557
Au6 Au1 Au6 179.998(12) . 3_557
Au2 Au1 Au4 64.334(14) 3_557 .
Au2 Au1 Au4 115.666(14) . .
Au5 Au1 Au4 116.776(14) 3_557 .
Au5 Au1 Au4 63.226(14) . .
Au7 Au1 Au4 116.247(14) 3_557 .
Au7 Au1 Au4 63.753(14) . .
Au6 Au1 Au4 116.772(14) . .
Au6 Au1 Au4 63.229(14) 3_557 .
Au2 Au1 Au4 115.665(14) 3_557 3_557
Au2 Au1 Au4 64.334(14) . 3_557
Au5 Au1 Au4 63.226(14) 3_557 3_557
Au5 Au1 Au4 116.772(14) . 3_557
Au7 Au1 Au4 63.753(14) 3_557 3_557
Au7 Au1 Au4 116.247(14) . 3_557
Au6 Au1 Au4 63.227(14) . 3_557
Au6 Au1 Au4 116.772(14) 3_557 3_557
Au4 Au1 Au4 180.0 . 3_557
Au2 Au1 Au3 62.507(14) 3_557 3_557
Au2 Au1 Au3 117.493(14) . 3_557
Au5 Au1 Au3 115.873(14) 3_557 3_557
Au5 Au1 Au3 64.126(14) . 3_557
Au7 Au1 Au3 64.416(14) 3_557 3_557
Au7 Au1 Au3 115.583(14) . 3_557
Au6 Au1 Au3 63.326(14) . 3_557
Au6 Au1 Au3 116.675(15) 3_557 3_557
Au4 Au1 Au3 116.838(14) . 3_557
Au4 Au1 Au3 63.160(14) 3_557 3_557
Au2 Au1 Au3 117.491(14) 3_557 .
Au2 Au1 Au3 62.509(14) . .
Au5 Au1 Au3 64.129(14) 3_557 .
Au5 Au1 Au3 115.872(14) . .
Au7 Au1 Au3 115.584(14) 3_557 .
Au7 Au1 Au3 64.416(14) . .
Au6 Au1 Au3 116.675(15) . .
Au6 Au1 Au3 63.324(15) 3_557 .
Au4 Au1 Au3 63.160(14) . .
Au4 Au1 Au3 116.842(14) 3_557 .
Au3 Au1 Au3 180.0 3_557 .
Cu1 Au2 Cu2 58.97(6) . .
Cu1 Au2 Au10 60.71(4) . .
Cu2 Au2 Au10 60.75(4) . .
Cu1 Au2 Cu3 110.75(5) . .
Cu2 Au2 Cu3 112.42(6) . .
Au10 Au2 Cu3 59.19(4) . .
Cu1 Au2 Cu15 63.05(6) . 3_557
Cu2 Au2 Cu15 111.89(6) . 3_557
Au10 Au2 Cu15 61.66(4) . 3_557
Cu3 Au2 Cu15 60.36(5) . 3_557
Cu1 Au2 Au1 122.95(4) . .
Cu2 Au2 Au1 121.59(4) . .
Au10 Au2 Au1 176.16(2) . .
Cu3 Au2 Au1 117.17(4) . .
Cu15 Au2 Au1 118.25(4) 3_557 .
Cu1 Au2 Cu4 109.48(5) . .
Cu2 Au2 Cu4 59.83(5) . .
Au10 Au2 Cu4 61.09(4) . .
Cu3 Au2 Cu4 66.07(5) . .
Cu15 Au2 Cu4 115.28(5) 3_557 .
Au1 Au2 Cu4 116.87(4) . .
Cu1 Au2 Au5 94.45(4) . 3_557
Cu2 Au2 Au5 149.72(4) . 3_557
Au10 Au2 Au5 121.51(2) . 3_557
Cu3 Au2 Au5 89.42(4) . 3_557
Cu15 Au2 Au5 59.92(4) 3_557 3_557
Au1 Au2 Au5 58.350(12) . 3_557
Cu4 Au2 Au5 150.25(4) . 3_557
Cu1 Au2 Au3 151.14(4) . .
Cu2 Au2 Au3 147.94(4) . .
Au10 Au2 Au3 116.16(2) . .
Cu3 Au2 Au3 57.08(4) . .
Cu15 Au2 Au3 89.68(4) 3_557 .
Au1 Au2 Au3 60.144(13) . .
Cu4 Au2 Au3 89.97(4) . .
Au5 Au2 Au3 61.623(16) 3_557 .
Cu1 Au2 Au7 146.62(4) . .
Cu2 Au2 Au7 90.93(4) . .
Au10 Au2 Au7 119.53(2) . .
Cu3 Au2 Au7 93.14(4) . .
Cu15 Au2 Au7 149.67(4) 3_557 .
Au1 Au2 Au7 58.349(12) . .
Cu4 Au2 Au7 58.52(4) . .
Au5 Au2 Au7 109.252(19) 3_557 .
Au3 Au2 Au7 61.880(16) . .
Cu1 Au2 Au6 92.20(4) . .
Cu2 Au2 Au6 63.59(4) . .
Au10 Au2 Au6 124.31(2) . .
Cu3 Au2 Au6 150.77(4) . .
Cu15 Au2 Au6 148.86(4) 3_557 .
Au1 Au2 Au6 58.015(13) . .
Cu4 Au2 Au6 89.78(4) . .
Au5 Au2 Au6 107.175(19) 3_557 .
Au3 Au2 Au6 109.493(19) . .
Au7 Au2 Au6 59.003(16) . .
Cu1 Au2 Au4 64.90(4) . 3_557
Cu2 Au2 Au4 93.66(4) . 3_557
Au10 Au2 Au4 125.53(2) . 3_557
Cu3 Au2 Au4 146.91(4) . 3_557
Cu15 Au2 Au4 91.79(4) 3_557 3_557
Au1 Au2 Au4 58.076(12) . 3_557
Cu4 Au2 Au4 147.00(4) . 3_557
Au5 Au2 Au4 59.489(16) 3_557 3_557
Au3 Au2 Au4 109.665(19) . 3_557
Au7 Au2 Au4 106.955(19) . 3_557
Au6 Au2 Au4 59.144(16) . 3_557
Cu3 Au3 Cu6 115.58(6) . .
Cu3 Au3 Cu13 115.05(6) . 3_557
Cu6 Au3 Cu13 70.82(7) . 3_557
Cu3 Au3 Cu5 67.76(5) . .
Cu6 Au3 Cu5 60.59(6) . .
Cu13 Au3 Cu5 123.73(7) 3_557 .
Cu3 Au3 Cu14 65.86(6) . 3_557
Cu6 Au3 Cu14 120.73(7) . 3_557
Cu13 Au3 Cu14 59.32(6) 3_557 3_557
Cu5 Au3 Cu14 126.39(6) . 3_557
Cu3 Au3 Au1 115.16(4) . .
Cu6 Au3 Au1 117.82(6) . .
Cu13 Au3 Au1 115.11(5) 3_557 .
Cu5 Au3 Au1 111.69(4) . .
Cu14 Au3 Au1 111.28(4) 3_557 .
Cu3 Au3 Au2 57.85(4) . .
Cu6 Au3 Au2 144.93(6) . .
Cu13 Au3 Au2 144.25(5) 3_557 .
Cu5 Au3 Au2 87.83(4) . .
Cu14 Au3 Au2 89.44(4) 3_557 .
Au1 Au3 Au2 57.348(13) . .
Cu3 Au3 Au4 149.89(4) . .
Cu6 Au3 Au4 60.69(5) . .
Cu13 Au3 Au4 92.59(5) 3_557 .
Cu5 Au3 Au4 87.45(4) . .
Cu14 Au3 Au4 143.69(4) 3_557 .
Au1 Au3 Au4 57.289(13) . .
Au2 Au3 Au4 106.42(2) . .
Cu3 Au3 Au6 145.71(4) . 3_557
Cu6 Au3 Au6 94.59(5) . 3_557
Cu13 Au3 Au6 58.11(5) 3_557 3_557
Cu5 Au3 Au6 146.05(4) . 3_557
Cu14 Au3 Au6 85.32(4) 3_557 3_557
Au1 Au3 Au6 57.131(13) . 3_557
Au2 Au3 Au6 106.20(2) . 3_557
Au4 Au3 Au6 59.145(16) . 3_557
Cu3 Au3 Au5 88.36(4) . 3_557
Cu6 Au3 Au5 152.32(5) . 3_557
Cu13 Au3 Au5 86.95(5) 3_557 3_557
Cu5 Au3 Au5 146.58(4) . 3_557
Cu14 Au3 Au5 54.68(4) 3_557 3_557
Au1 Au3 Au5 56.660(13) . 3_557
Au2 Au3 Au5 59.149(15) . 3_557
Au4 Au3 Au5 105.659(19) . 3_557
Au6 Au3 Au5 58.885(16) 3_557 3_557
Cu3 Au3 Au7 91.81(4) . .
Cu6 Au3 Au7 88.56(6) . .
Cu13 Au3 Au7 151.10(5) 3_557 .
Cu5 Au3 Au7 55.15(4) . .
Cu14 Au3 Au7 148.32(4) 3_557 .
Au1 Au3 Au7 56.547(13) . .
Au2 Au3 Au7 59.069(16) . .
Au4 Au3 Au7 59.097(16) . .
Au6 Au3 Au7 105.53(2) 3_557 .
Au5 Au3 Au7 105.183(19) 3_557 .
C81 Au4 Au1 154.2(4) . .
C81 Au4 Cu7 48.6(4) . .
Au1 Au4 Cu7 114.91(5) . .
C81 Au4 Cu11 91.3(4) . .
Au1 Au4 Cu11 114.38(4) . .
Cu7 Au4 Cu11 110.29(6) . .
C81 Au4 Cu6 48.9(4) . .
Au1 Au4 Cu6 114.86(5) . .
Cu7 Au4 Cu6 79.45(7) . .
Cu11 Au4 Cu6 118.14(6) . .
C81 Au4 Au5 147.5(4) . .
Au1 Au4 Au5 58.219(12) . .
Cu7 Au4 Au5 136.88(5) . .
Cu11 Au4 Au5 56.20(4) . .
Cu6 Au4 Au5 143.63(5) . .
C81 Au4 Au6 98.9(4) . 3_557
Au1 Au4 Au6 58.306(13) . 3_557
Cu7 Au4 Au6 58.02(4) . 3_557
Cu11 Au4 Au6 146.17(4) . 3_557
Cu6 Au4 Au6 92.17(5) . 3_557
Au5 Au4 Au6 108.200(19) . 3_557
C81 Au4 Cu8 79.0(4) . .
Au1 Au4 Cu8 112.18(4) . .
Cu7 Au4 Cu8 127.42(6) . .
Cu11 Au4 Cu8 68.05(5) . .
Cu6 Au4 Cu8 60.25(7) . .
Au5 Au4 Cu8 88.10(4) . .
Au6 Au4 Cu8 145.52(4) 3_557 .
C81 Au4 Au7 128.9(4) . .
Au1 Au4 Au7 57.981(13) . .
Cu7 Au4 Au7 159.84(5) . .
Cu11 Au4 Au7 89.20(4) . .
Cu6 Au4 Au7 86.90(5) . .
Au5 Au4 Au7 58.512(16) . .
Au6 Au4 Au7 108.283(19) 3_557 .
Cu8 Au4 Au7 54.25(4) . .
C81 Au4 Au3 99.9(4) . .
Au1 Au4 Au3 59.551(13) . .
Cu7 Au4 Au3 98.63(5) . .
Cu11 Au4 Au3 148.97(4) . .
Cu6 Au4 Au3 55.46(5) . .
Au5 Au4 Au3 108.762(19) . .
Au6 Au4 Au3 60.504(16) 3_557 .
Cu8 Au4 Au3 85.73(4) . .
Au7 Au4 Au3 61.267(16) . .
C81 Au4 Au2 124.8(4) . 3_557
Au1 Au4 Au2 57.588(12) . 3_557
Cu7 Au4 Au2 80.60(5) . 3_557
Cu11 Au4 Au2 87.34(4) . 3_557
Cu6 Au4 Au2 151.91(5) . 3_557
Au5 Au4 Au2 59.552(16) . 3_557
Au6 Au4 Au2 60.359(16) 3_557 3_557
Cu8 Au4 Au2 147.13(5) . 3_557
Au7 Au4 Au2 106.281(19) . 3_557
Au3 Au4 Au2 108.849(19) . 3_557
C81 Au4 Cu1 77.2(4) . 3_557
Au1 Au4 Cu1 110.18(4) . 3_557
Cu7 Au4 Cu1 53.51(6) . 3_557
Cu11 Au4 Cu1 65.06(5) . 3_557
Cu6 Au4 Cu1 125.10(6) . 3_557
Au5 Au4 Cu1 87.11(4) . 3_557
Au6 Au4 Cu1 85.82(4) 3_557 3_557
Cu8 Au4 Cu1 126.16(5) . 3_557
Au7 Au4 Cu1 145.24(4) . 3_557
Au3 Au4 Cu1 145.60(4) . 3_557
Au2 Au4 Cu1 52.60(3) 3_557 3_557
Cu14 Au5 Cu12 61.28(6) . .
Cu14 Au5 Au8 61.06(4) . .
Cu12 Au5 Au8 61.69(4) . .
Cu14 Au5 Cu11 113.66(6) . .
Cu12 Au5 Cu11 110.85(6) . .
Au8 Au5 Cu11 60.03(4) . .
Cu14 Au5 Au1 118.31(4) . .
Cu12 Au5 Au1 121.24(5) . .
Au8 Au5 Au1 176.63(2) . .
Cu11 Au5 Au1 118.65(4) . .
Cu14 Au5 Cu10 112.77(6) . .
Cu12 Au5 Cu10 60.09(6) . .
Au8 Au5 Cu10 64.19(4) . .
Cu11 Au5 Cu10 63.24(6) . .
Au1 Au5 Cu10 118.39(4) . .
Cu14 Au5 Cu15 63.49(6) . .
Cu12 Au5 Cu15 113.76(6) . .
Au8 Au5 Cu15 61.26(4) . .
Cu11 Au5 Cu15 63.44(5) . .
Au1 Au5 Cu15 115.39(4) . .
Cu10 Au5 Cu15 116.82(6) . .
Cu14 Au5 Au7 145.51(5) . .
Cu12 Au5 Au7 89.82(5) . .
Au8 Au5 Au7 123.59(2) . .
Cu11 Au5 Au7 93.21(4) . .
Au1 Au5 Au7 59.018(13) . .
Cu10 Au5 Au7 59.40(4) . .
Cu15 Au5 Au7 150.98(4) . .
Cu14 Au5 Au4 151.16(5) . .
Cu12 Au5 Au4 147.16(5) . .
Au8 Au5 Au4 120.15(2) . .
Cu11 Au5 Au4 60.13(4) . .
Au1 Au5 Au4 58.555(13) . .
Cu10 Au5 Au4 90.16(5) . .
Cu15 Au5 Au4 91.08(4) . .
Au7 Au5 Au4 61.138(17) . .
Cu14 Au5 Au2 92.28(5) . 3_557
Cu12 Au5 Au2 150.73(5) . 3_557
Au8 Au5 Au2 118.46(2) . 3_557
Cu11 Au5 Au2 90.42(4) . 3_557
Au1 Au5 Au2 58.188(13) . 3_557
Cu10 Au5 Au2 148.86(5) . 3_557
Cu15 Au5 Au2 57.22(4) . 3_557
Au7 Au5 Au2 109.47(2) . 3_557
Au4 Au5 Au2 60.958(16) . 3_557
Cu14 Au5 Au6 88.58(4) . .
Cu12 Au5 Au6 62.98(4) . .
Au8 Au5 Au6 124.47(2) . .
Cu11 Au5 Au6 151.38(4) . .
Au1 Au5 Au6 58.338(13) . .
Cu10 Au5 Au6 92.25(4) . .
Cu15 Au5 Au6 145.17(4) . .
Au7 Au5 Au6 60.003(16) . .
Au4 Au5 Au6 108.557(19) . .
Au2 Au5 Au6 107.170(19) 3_557 .
Cu14 Au5 Au3 59.17(4) . 3_557
Cu12 Au5 Au3 94.23(5) . 3_557
Au8 Au5 Au3 119.89(2) . 3_557
Cu11 Au5 Au3 146.61(4) . 3_557
Au1 Au5 Au3 59.211(13) . 3_557
Cu10 Au5 Au3 149.84(5) . 3_557
Cu15 Au5 Au3 86.78(4) . 3_557
Au7 Au5 Au3 109.063(19) . 3_557
Au4 Au5 Au3 108.92(2) . 3_557
Au2 Au5 Au3 59.225(16) 3_557 3_557
Au6 Au5 Au3 60.032(16) . 3_557
C61 Au6 Cu13 49.9(5) . .
C61 Au6 Au1 157.2(6) . .
Cu13 Au6 Au1 115.88(5) . .
C61 Au6 Cu7 48.7(5) . 3_557
Cu13 Au6 Cu7 78.45(6) . 3_557
Au1 Au6 Cu7 116.26(5) . 3_557
C61 Au6 Cu9 88.2(6) . .
Cu13 Au6 Cu9 114.56(7) . .
Au1 Au6 Cu9 114.50(4) . .
Cu7 Au6 Cu9 112.38(6) 3_557 .
C61 Au6 Au7 144.1(6) . .
Cu13 Au6 Au7 144.08(5) . .
Au1 Au6 Au7 58.572(13) . .
Cu7 Au6 Au7 137.28(5) 3_557 .
Cu9 Au6 Au7 55.98(4) . .
C61 Au6 Au4 101.3(6) . 3_557
Cu13 Au6 Au4 92.35(5) . 3_557
Au1 Au6 Au4 58.468(13) . 3_557
Cu7 Au6 Au4 59.24(5) 3_557 3_557
Cu9 Au6 Au4 150.46(4) . 3_557
Au7 Au6 Au4 108.77(2) . 3_557
C61 Au6 Au5 128.6(5) . .
Cu13 Au6 Au5 87.33(5) . .
Au1 Au6 Au5 58.164(13) . .
Cu7 Au6 Au5 160.23(5) 3_557 .
Cu9 Au6 Au5 85.94(4) . .
Au7 Au6 Au5 58.910(16) . .
Au4 Au6 Au5 108.33(2) 3_557 .
C61 Au6 Cu12 79.2(5) . .
Cu13 Au6 Cu12 64.52(6) . .
Au1 Au6 Cu12 112.46(4) . .
Cu7 Au6 Cu12 127.93(6) 3_557 .
Cu9 Au6 Cu12 59.30(6) . .
Au7 Au6 Cu12 84.33(4) . .
Au4 Au6 Cu12 149.69(5) 3_557 .
Au5 Au6 Cu12 54.36(4) . .
C61 Au6 Au2 124.4(5) . .
Cu13 Au6 Au2 151.98(5) . .
Au1 Au6 Au2 57.686(13) . .
Cu7 Au6 Au2 81.26(5) 3_557 .
Cu9 Au6 Au2 90.97(4) . .
Au7 Au6 Au2 59.906(16) . .
Au4 Au6 Au2 60.498(16) 3_557 .
Au5 Au6 Au2 106.749(19) . .
Cu12 Au6 Au2 143.21(5) . .
C61 Au6 Au3 102.7(6) . 3_557
Cu13 Au6 Au3 56.47(5) . 3_557
Au1 Au6 Au3 59.544(14) . 3_557
Cu7 Au6 Au3 99.36(5) 3_557 3_557
Cu9 Au6 Au3 144.92(4) . 3_557
Au7 Au6 Au3 109.03(2) . 3_557
Au4 Au6 Au3 60.352(16) 3_557 3_557
Au5 Au6 Au3 61.082(16) . 3_557
Cu12 Au6 Au3 89.74(4) . 3_557
Au2 Au6 Au3 108.84(2) . 3_557
C61 Au6 Cu2 75.7(5) . .
Cu13 Au6 Cu2 124.58(6) . .
Au1 Au6 Cu2 111.34(4) . .
Cu7 Au6 Cu2 55.17(6) 3_557 .
Cu9 Au6 Cu2 66.63(5) . .
Au7 Au6 Cu2 85.74(4) . .
Au4 Au6 Cu2 88.54(4) 3_557 .
Au5 Au6 Cu2 143.92(4) . .
Cu12 Au6 Cu2 120.30(5) . .
Au2 Au6 Cu2 53.67(4) . .
Au3 Au6 Cu2 148.24(4) 3_557 .
Cu8 Au7 Cu9 111.76(6) . .
Cu8 Au7 Cu5 58.55(6) . .
Cu9 Au7 Cu5 115.61(6) . .
Cu8 Au7 Au9 60.53(4) . .
Cu9 Au7 Au9 61.22(4) . .
Cu5 Au7 Au9 61.50(4) . .
Cu8 Au7 Au1 120.79(5) . .
Cu9 Au7 Au1 118.90(5) . .
Cu5 Au7 Au1 117.13(5) . .
Au9 Au7 Au1 177.60(2) . .
Cu8 Au7 Cu10 62.62(6) . .
Cu9 Au7 Cu10 62.36(6) . .
Cu5 Au7 Cu10 113.40(6) . .
Au9 Au7 Cu10 64.36(4) . .
Au1 Au7 Cu10 117.95(4) . .
Cu8 Au7 Cu4 109.77(6) . .
Cu9 Au7 Cu4 66.25(6) . .
Cu5 Au7 Cu4 61.79(6) . .
Au9 Au7 Cu4 60.63(4) . .
Au1 Au7 Cu4 117.07(4) . .
Cu10 Au7 Cu4 117.25(6) . .
Cu8 Au7 Au5 94.33(5) . .
Cu9 Au7 Au5 89.64(5) . .
Cu5 Au7 Au5 147.59(4) . .
Au9 Au7 Au5 123.31(2) . .
Au1 Au7 Au5 58.968(13) . .
Cu10 Au7 Au5 59.01(4) . .
Cu4 Au7 Au5 150.58(4) . .
Cu8 Au7 Au6 152.71(5) . .
Cu9 Au7 Au6 60.26(4) . .
Cu5 Au7 Au6 148.54(4) . .
Au9 Au7 Au6 121.24(2) . .
Au1 Au7 Au6 58.699(13) . .
Cu10 Au7 Au6 92.68(4) . .
Cu4 Au7 Au6 91.28(4) . .
Au5 Au7 Au6 61.086(16) . .
Cu8 Au7 Au2 144.93(5) . .
Cu9 Au7 Au2 94.33(4) . .
Cu5 Au7 Au2 89.60(4) . .
Au9 Au7 Au2 119.55(2) . .
Au1 Au7 Au2 58.140(12) . .
Cu10 Au7 Au2 152.21(5) . .
Cu4 Au7 Au2 58.93(4) . .
Au5 Au7 Au2 109.395(19) . .
Au6 Au7 Au2 61.091(16) . .
Cu8 Au7 Au4 62.59(4) . .
Cu9 Au7 Au4 147.44(5) . .
Cu5 Au7 Au4 89.54(4) . .
Au9 Au7 Au4 123.11(2) . .
Au1 Au7 Au4 58.266(13) . .
Cu10 Au7 Au4 89.48(4) . .
Cu4 Au7 Au4 146.17(4) . .
Au5 Au7 Au4 60.350(16) . .
Au6 Au7 Au4 108.79(2) . .
Au2 Au7 Au4 106.836(19) . .
Cu8 Au7 Au3 89.40(5) . .
Cu9 Au7 Au3 151.05(4) . .
Cu5 Au7 Au3 58.10(4) . .
Au9 Au7 Au3 119.55(2) . .
Au1 Au7 Au3 59.036(13) . .
Cu10 Au7 Au3 146.36(5) . .
Cu4 Au7 Au3 88.54(4) . .
Au5 Au7 Au3 108.921(19) . .
Au6 Au7 Au3 108.893(19) . .
Au2 Au7 Au3 59.051(16) . .
Au4 Au7 Au3 59.636(16) . .
P1 Au8 Au5 170.59(9) . .
P1 Au8 Cu11 114.08(10) . .
Au5 Au8 Cu11 60.49(4) . .
P1 Au8 Cu14 120.42(10) . .
Au5 Au8 Cu14 59.32(4) . .
Cu11 Au8 Cu14 112.55(6) . .
P1 Au8 Cu12 129.76(10) . .
Au5 Au8 Cu12 59.15(4) . .
Cu11 Au8 Cu12 109.15(6) . .
Cu14 Au8 Cu12 59.85(6) . .
P1 Au8 Cu15 108.80(9) . .
Au5 Au8 Cu15 62.19(4) . .
Cu11 Au8 Cu15 63.92(5) . .
Cu14 Au8 Cu15 63.26(6) . .
Cu12 Au8 Cu15 112.42(6) . .
P1 Au8 Cu10 125.89(9) . .
Au5 Au8 Cu10 59.79(4) . .
Cu11 Au8 Cu10 61.82(6) . .
Cu14 Au8 Cu10 107.88(6) . .
Cu12 Au8 Cu10 57.89(6) . .
Cu15 Au8 Cu10 113.89(6) . .
P2 Au9 Au7 177.24(11) . .
P2 Au9 Cu8 119.77(10) . .
Au7 Au9 Cu8 59.57(4) . .
P2 Au9 Cu9 122.87(11) . .
Au7 Au9 Cu9 59.24(4) . .
Cu8 Au9 Cu9 109.33(6) . .
P2 Au9 Cu5 118.02(11) . .
Au7 Au9 Cu5 59.25(4) . .
Cu8 Au9 Cu5 57.52(6) . .
Cu9 Au9 Cu5 111.91(6) . .
P2 Au9 Cu4 116.80(10) . .
Au7 Au9 Cu4 61.92(4) . .
Cu8 Au9 Cu4 110.04(6) . .
Cu9 Au9 Cu4 66.04(6) . .
Cu5 Au9 Cu4 61.51(6) . .
P2 Au9 Cu10 122.56(11) . .
Au7 Au9 Cu10 59.78(4) . .
Cu8 Au9 Cu10 60.70(6) . .
Cu9 Au9 Cu10 60.16(6) . .
Cu5 Au9 Cu10 107.96(6) . .
Cu4 Au9 Cu10 114.41(5) . .
P3 Au10 Cu3 118.48(9) . .
P3 Au10 Au2 175.26(9) . .
Cu3 Au10 Au2 60.88(4) . .
P3 Au10 Cu1 124.42(9) . .
Cu3 Au10 Cu1 110.50(5) . .
Au2 Au10 Cu1 58.72(4) . .
P3 Au10 Cu2 118.61(9) . .
Cu3 Au10 Cu2 112.56(6) . .
Au2 Au10 Cu2 59.21(4) . .
Cu1 Au10 Cu2 57.83(5) . .
P3 Au10 Cu15 124.09(9) . 3_557
Cu3 Au10 Cu15 60.38(5) . 3_557
Au2 Au10 Cu15 60.16(4) . 3_557
Cu1 Au10 Cu15 61.85(5) . 3_557
Cu2 Au10 Cu15 109.40(5) . 3_557
P3 Au10 Cu4 113.75(9) . .
Cu3 Au10 Cu4 66.84(5) . .
Au2 Au10 Cu4 61.53(4) . .
Cu1 Au10 Cu4 108.26(5) . .
Cu2 Au10 Cu4 59.51(5) . .
Cu15 Au10 Cu4 114.37(5) 3_557 .
C1B Cu1 C1C 147.6(5) . .
C1B Cu1 C2C 116.8(5) . .
C1C Cu1 C2C 33.6(6) . .
C1B Cu1 Cu2 51.1(3) . .
C1C Cu1 Cu2 152.6(5) . .
C2C Cu1 Cu2 164.5(4) . .
C1B Cu1 Cu7 49.3(3) . 3_557
C1C Cu1 Cu7 143.2(5) . 3_557
C2C Cu1 Cu7 120.8(4) . 3_557
Cu2 Cu1 Cu7 61.12(7) . 3_557
C1B Cu1 Au2 111.1(4) . .
C1C Cu1 Au2 99.8(4) . .
C2C Cu1 Au2 132.1(4) . .
Cu2 Cu1 Au2 61.04(5) . .
Cu7 Cu1 Au2 90.06(7) 3_557 .
C1B Cu1 Au10 93.9(3) . .
C1C Cu1 Au10 92.7(5) . .
C2C Cu1 Au10 115.0(4) . .
Cu2 Cu1 Au10 61.38(6) . .
Cu7 Cu1 Au10 122.47(8) 3_557 .
Au2 Cu1 Au10 60.57(4) . .
C1B Cu1 Cu15 154.5(3) . 3_557
C1C Cu1 Cu15 42.6(5) . 3_557
C2C Cu1 Cu15 76.0(4) . 3_557
Cu2 Cu1 Cu15 111.34(8) . 3_557
Cu7 Cu1 Cu15 145.28(9) 3_557 3_557
Au2 Cu1 Cu15 60.32(5) . 3_557
Au10 Cu1 Cu15 60.69(5) . 3_557
C1B Cu1 Au4 108.5(3) . 3_557
C1C Cu1 Au4 94.0(4) . 3_557
C2C Cu1 Au4 100.4(4) . 3_557
Cu2 Cu1 Au4 93.39(7) . 3_557
Cu7 Cu1 Au4 59.37(6) 3_557 3_557
Au2 Cu1 Au4 62.50(4) . 3_557
Au10 Cu1 Au4 123.00(6) . 3_557
Cu15 Cu1 Au4 89.13(6) 3_557 3_557
C1A Cu2 C1B 146.7(5) . .
C1A Cu2 C2A 29.3(5) . .
C1B Cu2 C2A 122.5(5) . .
C1A Cu2 Cu1 156.5(4) . .
C1B Cu2 Cu1 49.9(4) . .
C2A Cu2 Cu1 172.3(3) . .
C1A Cu2 Cu7 141.3(4) . 3_557
C1B Cu2 Cu7 48.4(3) . 3_557
C2A Cu2 Cu7 117.4(4) . 3_557
Cu1 Cu2 Cu7 59.69(7) . 3_557
C1A Cu2 Au2 103.5(4) . .
C1B Cu2 Au2 108.9(4) . .
C2A Cu2 Au2 127.7(3) . .
Cu1 Cu2 Au2 59.99(5) . .
Cu7 Cu2 Au2 88.67(7) 3_557 .
C1A Cu2 Au10 97.0(4) . .
C1B Cu2 Au10 92.7(4) . .
C2A Cu2 Au10 121.8(3) . .
Cu1 Cu2 Au10 60.79(6) . .
Cu7 Cu2 Au10 120.46(8) 3_557 .
Au2 Cu2 Au10 60.04(4) . .
C1A Cu2 Cu4 44.7(4) . .
C1B Cu2 Cu4 154.3(4) . .
C2A Cu2 Cu4 73.9(3) . .
Cu1 Cu2 Cu4 112.65(8) . .
Cu7 Cu2 Cu4 146.30(9) 3_557 .
Au2 Cu2 Cu4 62.64(5) . .
Au10 Cu2 Cu4 61.82(6) . .
C1A Cu2 Au6 94.2(4) . .
C1B Cu2 Au6 107.1(3) . .
C2A Cu2 Au6 91.8(3) . .
Cu1 Cu2 Au6 92.25(7) . .
Cu7 Cu2 Au6 58.76(6) 3_557 .
Au2 Cu2 Au6 62.74(4) . .
Au10 Cu2 Au6 122.75(6) . .
Cu4 Cu2 Au6 90.77(6) . .
C11 Cu3 C91 155.5(5) 3_557 .
C11 Cu3 C92 130.5(6) 3_557 .
C91 Cu3 C92 33.2(6) . .
C11 Cu3 Au10 92.7(4) 3_557 .
C91 Cu3 Au10 83.5(4) . .
C92 Cu3 Au10 109.7(4) . .
C11 Cu3 Au3 102.5(4) 3_557 .
C91 Cu3 Au3 99.4(3) . .
C92 Cu3 Au3 99.6(4) . .
Au10 Cu3 Au3 124.87(7) . .
C11 Cu3 Au2 102.6(4) 3_557 .
C91 Cu3 Au2 96.4(4) . .
C92 Cu3 Au2 126.9(4) . .
Au10 Cu3 Au2 59.93(4) . .
Au3 Cu3 Au2 65.07(4) . .
C11 Cu3 Cu15 44.0(4) 3_557 3_557
C91 Cu3 Cu15 144.5(4) . 3_557
C92 Cu3 Cu15 166.0(4) . 3_557
Au10 Cu3 Cu15 61.91(5) . 3_557
Au3 Cu3 Cu15 94.36(6) . 3_557
Au2 Cu3 Cu15 60.37(5) . 3_557
C11 Cu3 Cu14 44.4(4) 3_557 3_557
C91 Cu3 Cu14 152.3(4) . 3_557
C92 Cu3 Cu14 127.3(4) . 3_557
Au10 Cu3 Cu14 122.23(7) . 3_557
Au3 Cu3 Cu14 58.75(5) . 3_557
Au2 Cu3 Cu14 89.42(6) . 3_557
Cu15 Cu3 Cu14 60.37(6) 3_557 3_557
C11 Cu3 Cu4 150.3(4) 3_557 .
C91 Cu3 Cu4 39.0(4) . .
C92 Cu3 Cu4 72.0(4) . .
Au10 Cu3 Cu4 58.58(5) . .
Au3 Cu3 Cu4 90.05(6) . .
Au2 Cu3 Cu4 58.43(5) . .
Cu15 Cu3 Cu4 109.04(8) 3_557 .
Cu14 Cu3 Cu4 143.65(8) 3_557 .
C11 Cu3 Cu5 152.6(4) 3_557 .
C91 Cu3 Cu5 43.1(3) . .
C92 Cu3 Cu5 48.3(4) . .
Au10 Cu3 Cu5 113.87(7) . .
Au3 Cu3 Cu5 57.24(5) . .
Au2 Cu3 Cu5 86.05(6) . .
Cu15 Cu3 Cu5 144.07(8) 3_557 .
Cu14 Cu3 Cu5 110.86(7) 3_557 .
Cu4 Cu3 Cu5 55.29(6) . .
C91 Cu4 C1A 156.6(6) . .
C91 Cu4 Cu2 141.8(4) . .
C1A Cu4 Cu2 47.8(4) . .
C91 Cu4 Au9 93.9(4) . .
C1A Cu4 Au9 86.8(4) . .
Cu2 Cu4 Au9 123.26(8) . .
C91 Cu4 Au7 102.4(4) . .
C1A Cu4 Au7 97.6(4) . .
Cu2 Cu4 Au7 92.04(7) . .
Au9 Cu4 Au7 57.46(4) . .
C91 Cu4 Au10 83.7(4) . .
C1A Cu4 Au10 96.7(4) . .
Cu2 Cu4 Au10 58.66(5) . .
Au9 Cu4 Au10 175.97(8) . .
Au7 Cu4 Au10 119.85(6) . .
C91 Cu4 Au2 98.3(4) . .
C1A Cu4 Au2 101.6(4) . .
Cu2 Cu4 Au2 57.53(5) . .
Au9 Cu4 Au2 120.01(6) . .
Au7 Cu4 Au2 62.55(4) . .
Au10 Cu4 Au2 57.38(4) . .
C91 Cu4 Cu5 47.8(4) . .
C1A Cu4 Cu5 144.0(4) . .
Cu2 Cu4 Cu5 143.59(8) . .
Au9 Cu4 Cu5 58.72(5) . .
Au7 Cu4 Cu5 56.92(5) . .
Au10 Cu4 Cu5 117.46(7) . .
Au2 Cu4 Cu5 88.96(6) . .
C91 Cu4 Cu9 148.4(4) . .
C1A Cu4 Cu9 44.3(4) . .
Cu2 Cu4 Cu9 67.03(7) . .
Au9 Cu4 Cu9 56.25(5) . .
Au7 Cu4 Cu9 54.74(5) . .
Au10 Cu4 Cu9 125.41(7) . .
Au2 Cu4 Cu9 89.76(6) . .
Cu5 Cu4 Cu9 102.30(7) . .
C91 Cu4 Cu3 43.9(4) . .
C1A Cu4 Cu3 149.2(4) . .
Cu2 Cu4 Cu3 102.17(7) . .
Au9 Cu4 Cu3 121.57(7) . .
Au7 Cu4 Cu3 89.37(6) . .
Au10 Cu4 Cu3 54.58(5) . .
Au2 Cu4 Cu3 55.49(5) . .
Cu5 Cu4 Cu3 62.89(6) . .
Cu9 Cu4 Cu3 140.34(8) . .
C71 Cu5 C91 146.6(6) . .
C71 Cu5 C92 119.7(6) . .
C91 Cu5 C92 32.7(5) . .
C71 Cu5 Cu8 49.8(5) . .
C91 Cu5 Cu8 150.9(4) . .
C92 Cu5 Cu8 166.3(4) . .
C71 Cu5 Au7 109.0(4) . .
C91 Cu5 Au7 101.9(4) . .
C92 Cu5 Au7 131.3(4) . .
Cu8 Cu5 Au7 60.55(6) . .
C71 Cu5 Au9 93.8(5) . .
C91 Cu5 Au9 91.0(4) . .
C92 Cu5 Au9 116.9(4) . .
Cu8 Cu5 Au9 60.40(6) . .
Au7 Cu5 Au9 59.25(4) . .
C71 Cu5 Cu6 47.7(4) . .
C91 Cu5 Cu6 143.0(4) . .
C92 Cu5 Cu6 115.7(4) . .
Cu8 Cu5 Cu6 65.29(8) . .
Au7 Cu5 Cu6 94.28(7) . .
Au9 Cu5 Cu6 125.69(9) . .
C71 Cu5 Au3 105.8(4) . .
C91 Cu5 Au3 97.8(4) . .
C92 Cu5 Au3 96.1(4) . .
Cu8 Cu5 Au3 95.68(7) . .
Au7 Cu5 Au3 66.76(4) . .
Au9 Cu5 Au3 125.95(7) . .
Cu6 Cu5 Au3 58.58(6) . .
C71 Cu5 Cu4 153.5(5) . .
C91 Cu5 Cu4 42.8(4) . .
C92 Cu5 Cu4 75.4(4) . .
Cu8 Cu5 Cu4 110.97(9) . .
Au7 Cu5 Cu4 61.28(5) . .
Au9 Cu5 Cu4 59.76(5) . .
Cu6 Cu5 Cu4 149.34(9) . .
Au3 Cu5 Cu4 92.98(7) . .
C71 Cu5 Cu3 144.6(5) . .
C91 Cu5 Cu3 43.7(4) . .
C92 Cu5 Cu3 46.7(4) . .
Cu8 Cu5 Cu3 147.00(9) . .
Au7 Cu5 Cu3 91.11(6) . .
Au9 Cu5 Cu3 121.54(7) . .
Cu6 Cu5 Cu3 103.69(9) . .
Au3 Cu5 Cu3 55.01(5) . .
Cu4 Cu5 Cu3 61.82(6) . .
C71 Cu6 C81 111.9(6) . .
C71 Cu6 Cl1 124.7(5) . 3_557
C81 Cu6 Cl1 111.9(5) . 3_557
C71 Cu6 C82 112.9(5) . .
C81 Cu6 C82 29.7(5) . .
Cl1 Cu6 C82 90.7(4) 3_557 .
C71 Cu6 Au3 107.3(4) . .
C81 Cu6 Au3 105.1(4) . .
Cl1 Cu6 Au3 92.14(14) 3_557 .
C82 Cu6 Au3 128.5(3) . .
C71 Cu6 Cu5 46.9(4) . .
C81 Cu6 Cu5 128.4(4) . .
Cl1 Cu6 Cu5 117.67(16) 3_557 .
C82 Cu6 Cu5 151.0(4) . .
Au3 Cu6 Cu5 60.83(6) . .
C71 Cu6 Au4 104.7(4) . .
C81 Cu6 Au4 46.0(4) . .
Cl1 Cu6 Au4 130.01(15) 3_557 .
C82 Cu6 Au4 75.5(3) . .
Au3 Cu6 Au4 63.85(5) . .
Cu5 Cu6 Au4 89.27(8) . .
C71 Cu6 Cu8 44.2(4) . .
C81 Cu6 Cu8 77.9(4) . .
Cl1 Cu6 Cu8 168.69(17) 3_557 .
C82 Cu6 Cu8 96.2(4) . .
Au3 Cu6 Cu8 90.66(8) . .
Cu5 Cu6 Cu8 54.87(7) . .
Au4 Cu6 Cu8 60.78(6) . .
C1B Cu7 C61 118.8(7) 3_557 3_557
C1B Cu7 C81 122.3(6) 3_557 .
C61 Cu7 C81 119.0(7) 3_557 .
C1B Cu7 C62 110.9(6) 3_557 3_557
C61 Cu7 C62 32.2(6) 3_557 3_557
C81 Cu7 C62 118.0(7) . 3_557
C1B Cu7 C82 117.1(5) 3_557 .
C61 Cu7 C82 115.7(7) 3_557 .
C81 Cu7 C82 30.2(5) . .
C62 Cu7 C82 98.8(7) 3_557 .
C1B Cu7 Cu1 50.0(4) 3_557 3_557
C61 Cu7 Cu1 136.9(6) 3_557 3_557
C81 Cu7 Cu1 85.8(5) . 3_557
C62 Cu7 Cu1 156.2(6) 3_557 3_557
C82 Cu7 Cu1 103.0(4) . 3_557
C1B Cu7 Cu2 50.3(3) 3_557 3_557
C61 Cu7 Cu2 82.1(6) 3_557 3_557
C81 Cu7 Cu2 139.4(5) . 3_557
C62 Cu7 Cu2 98.3(6) 3_557 3_557
C82 Cu7 Cu2 161.9(4) . 3_557
Cu1 Cu7 Cu2 59.19(7) 3_557 3_557
C1B Cu7 Au6 116.2(3) 3_557 3_557
C61 Cu7 Au6 47.0(5) 3_557 3_557
C81 Cu7 Au6 101.8(4) . 3_557
C62 Cu7 Au6 79.1(4) 3_557 3_557
C82 Cu7 Au6 123.3(3) . 3_557
Cu1 Cu7 Au6 96.46(7) 3_557 3_557
Cu2 Cu7 Au6 66.07(6) 3_557 3_557
C1B Cu7 Au4 117.0(4) 3_557 .
C61 Cu7 Au4 103.0(5) 3_557 .
C81 Cu7 Au4 47.0(4) . .
C62 Cu7 Au4 128.0(3) 3_557 .
C82 Cu7 Au4 77.0(3) . .
Cu1 Cu7 Au4 67.12(6) 3_557 .
Cu2 Cu7 Au4 96.97(7) 3_557 .
Au6 Cu7 Au4 62.75(4) 3_557 .
C71 Cu8 C31 150.6(6) . .
C71 Cu8 C32 120.2(6) . .
C31 Cu8 C32 32.0(6) . .
C71 Cu8 Cu5 49.8(4) . .
C31 Cu8 Cu5 155.9(4) . .
C32 Cu8 Cu5 168.9(5) . .
C71 Cu8 Au7 109.3(4) . .
C31 Cu8 Au7 99.9(4) . .
C32 Cu8 Au7 129.9(5) . .
Cu5 Cu8 Au7 60.90(6) . .
C71 Cu8 Au9 95.2(4) . .
C31 Cu8 Au9 96.4(4) . .
C32 Cu8 Au9 119.0(4) . .
Cu5 Cu8 Au9 62.08(6) . .
Au7 Cu8 Au9 59.90(4) . .
C71 Cu8 Cu10 158.7(4) . .
C31 Cu8 Cu10 42.4(4) . .
C32 Cu8 Cu10 74.4(5) . .
Cu5 Cu8 Cu10 113.91(9) . .
Au7 Cu8 Cu10 60.88(6) . .
Au9 Cu8 Cu10 63.52(6) . .
C71 Cu8 Cu6 44.9(4) . .
C31 Cu8 Cu6 140.1(4) . .
C32 Cu8 Cu6 117.9(4) . .
Cu5 Cu8 Cu6 59.84(8) . .
Au7 Cu8 Cu6 91.32(7) . .
Au9 Cu8 Cu6 121.92(8) . .
Cu10 Cu8 Cu6 145.62(9) . .
C71 Cu8 Au4 103.7(4) . .
C31 Cu8 Au4 92.4(4) . .
C32 Cu8 Au4 96.6(4) . .
Cu5 Cu8 Au4 91.11(7) . .
Au7 Cu8 Au4 63.16(4) . .
Au9 Cu8 Au4 123.06(7) . .
Cu10 Cu8 Au4 88.89(7) . .
Cu6 Cu8 Au4 58.97(6) . .
C41 Cu9 C1A 149.5(5) . .
C41 Cu9 C2A 121.8(6) . .
C1A Cu9 C2A 33.1(5) . .
C41 Cu9 Au7 108.0(4) . .
C1A Cu9 Au7 97.5(4) . .
C2A Cu9 Au7 129.6(4) . .
C41 Cu9 Au9 93.9(5) . .
C1A Cu9 Au9 84.8(4) . .
C2A Cu9 Au9 107.6(4) . .
Au7 Cu9 Au9 59.54(4) . .
C41 Cu9 Au6 108.1(4) . .
C1A Cu9 Au6 97.9(4) . .
C2A Cu9 Au6 103.8(4) . .
Au7 Cu9 Au6 63.77(4) . .
Au9 Cu9 Au6 123.07(7) . .
C41 Cu9 Cu10 47.9(4) . .
C1A Cu9 Cu10 147.2(4) . .
C2A Cu9 Cu10 162.1(4) . .
Au7 Cu9 Cu10 61.01(6) . .
Au9 Cu9 Cu10 63.32(6) . .
Au6 Cu9 Cu10 93.91(7) . .
C41 Cu9 Cu12 45.5(4) . .
C1A Cu9 Cu12 153.1(4) . .
C2A Cu9 Cu12 129.0(4) . .
Au7 Cu9 Cu12 90.34(7) . .
Au9 Cu9 Cu12 121.01(8) . .
Au6 Cu9 Cu12 62.67(6) . .
Cu10 Cu9 Cu12 57.69(7) . .
C41 Cu9 Cu4 151.6(5) . .
C1A Cu9 Cu4 39.9(4) . .
C2A Cu9 Cu4 73.0(4) . .
Au7 Cu9 Cu4 59.01(5) . .
Au9 Cu9 Cu4 57.71(5) . .
Au6 Cu9 Cu4 89.28(6) . .
Cu10 Cu9 Cu4 110.28(8) . .
Cu12 Cu9 Cu4 146.31(8) . .
C31 Cu10 C41 155.4(6) . .
C31 Cu10 C42 125.7(6) . .
C41 Cu10 C42 30.2(6) . .
C31 Cu10 Cu12 147.0(4) . .
C41 Cu10 Cu12 47.3(4) . .
C42 Cu10 Cu12 66.9(4) . .
C31 Cu10 Au5 99.5(4) . .
C41 Cu10 Au5 102.8(4) . .
C42 Cu10 Au5 124.4(4) . .
Cu12 Cu10 Au5 57.91(6) . .
C31 Cu10 Au7 100.1(5) . .
C41 Cu10 Au7 99.6(4) . .
C42 Cu10 Au7 127.1(4) . .
Cu12 Cu10 Au7 89.86(7) . .
Au5 Cu10 Au7 61.59(4) . .
C31 Cu10 Cu9 148.4(4) . .
C41 Cu10 Cu9 43.7(4) . .
C42 Cu10 Cu9 70.6(4) . .
Cu12 Cu10 Cu9 61.21(7) . .
Au5 Cu10 Cu9 87.89(6) . .
Au7 Cu10 Cu9 56.63(5) . .
C31 Cu10 Cu8 47.1(5) . .
C41 Cu10 Cu8 140.9(5) . .
C42 Cu10 Cu8 141.4(4) . .
Cu12 Cu10 Cu8 144.27(9) . .
Au5 Cu10 Cu8 92.20(7) . .
Au7 Cu10 Cu8 56.50(5) . .
Cu9 Cu10 Cu8 102.33(8) . .
C31 Cu10 Cu11 45.0(4) . .
C41 Cu10 Cu11 148.9(5) . .
C42 Cu10 Cu11 139.5(3) . .
Cu12 Cu10 Cu11 104.05(8) . .
Au5 Cu10 Cu11 56.94(5) . .
Au7 Cu10 Cu11 90.80(7) . .
Cu9 Cu10 Cu11 141.90(8) . .
Cu8 Cu10 Cu11 68.32(7) . .
C31 Cu10 Au8 89.7(4) . .
C41 Cu10 Au8 94.1(5) . .
C42 Cu10 Au8 90.3(4) . .
Cu12 Cu10 Au8 58.11(6) . .
Au5 Cu10 Au8 56.03(4) . .
Au7 Cu10 Au8 117.61(6) . .
Cu9 Cu10 Au8 119.09(8) . .
Cu8 Cu10 Au8 123.68(8) . .
Cu11 Cu10 Au8 55.44(5) . .
C31 Cu10 Au9 93.5(4) . .
C41 Cu10 Au9 85.5(5) . .
C42 Cu10 Au9 92.7(4) . .
Cu12 Cu10 Au9 117.73(8) . .
Au5 Cu10 Au9 117.39(6) . .
Au7 Cu10 Au9 55.86(4) . .
Cu9 Cu10 Au9 56.52(6) . .
Cu8 Cu10 Au9 55.78(5) . .
Cu11 Cu10 Au9 123.90(8) . .
Au8 Cu10 Au9 173.16(7) . .
C31 Cu11 C1C 158.8(6) . 3_557
C31 Cu11 C32 29.9(6) . .
C1C Cu11 C32 134.2(6) 3_557 .
C31 Cu11 C2C 134.2(5) . 3_557
C1C Cu11 C2C 29.8(6) 3_557 3_557
C32 Cu11 C2C 105.5(5) . 3_557
C31 Cu11 Au8 93.5(5) . .
C1C Cu11 Au8 88.2(5) 3_557 .
C32 Cu11 Au8 117.7(4) . .
C2C Cu11 Au8 112.8(3) 3_557 .
C31 Cu11 Au5 99.1(4) . .
C1C Cu11 Au5 99.9(5) 3_557 .
C32 Cu11 Au5 125.6(4) . .
C2C Cu11 Au5 126.3(3) 3_557 .
Au8 Cu11 Au5 59.48(4) . .
C31 Cu11 Au4 96.4(4) . .
C1C Cu11 Au4 100.3(4) 3_557 .
C32 Cu11 Au4 95.6(4) . .
C2C Cu11 Au4 99.0(3) 3_557 .
Au8 Cu11 Au4 123.13(6) . .
Au5 Cu11 Au4 63.66(4) . .
C31 Cu11 Cu10 41.7(4) . .
C1C Cu11 Cu10 149.9(5) 3_557 .
C32 Cu11 Cu10 71.5(4) . .
C2C Cu11 Cu10 170.6(3) 3_557 .
Au8 Cu11 Cu10 62.74(6) . .
Au5 Cu11 Cu10 59.82(5) . .
Au4 Cu11 Cu10 90.24(6) . .
C31 Cu11 Cu15 151.9(5) . .
C1C Cu11 Cu15 40.9(5) 3_557 .
C32 Cu11 Cu15 172.4(4) . .
C2C Cu11 Cu15 70.4(3) 3_557 .
Au8 Cu11 Cu15 60.06(5) . .
Au5 Cu11 Cu15 60.51(5) . .
Au4 Cu11 Cu15 91.41(6) . .
Cu10 Cu11 Cu15 111.56(8) . .
C41 Cu12 C51 147.4(7) . .
C41 Cu12 C52 118.1(8) . .
C51 Cu12 C52 29.4(8) . .
C41 Cu12 Au5 109.0(5) . .
C51 Cu12 Au5 103.1(5) . .
C52 Cu12 Au5 132.5(7) . .
C41 Cu12 Cu14 160.1(4) . .
C51 Cu12 Cu14 45.6(5) . .
C52 Cu12 Cu14 73.9(7) . .
Au5 Cu12 Cu14 59.21(6) . .
C41 Cu12 Cu10 49.7(4) . .
C51 Cu12 Cu10 154.8(5) . .
C52 Cu12 Cu10 155.6(6) . .
Au5 Cu12 Cu10 62.00(6) . .
Cu14 Cu12 Cu10 112.65(9) . .
C41 Cu12 Au8 100.9(4) . .
C51 Cu12 Au8 91.1(5) . .
C52 Cu12 Au8 104.2(6) . .
Au5 Cu12 Au8 59.16(4) . .
Cu14 Cu12 Au8 59.54(6) . .
Cu10 Cu12 Au8 64.00(6) . .
C41 Cu12 Cu9 43.6(4) . .
C51 Cu12 Cu9 142.9(5) . .
C52 Cu12 Cu9 128.4(7) . .
Au5 Cu12 Cu9 90.07(7) . .
Cu14 Cu12 Cu9 142.70(9) . .
Cu10 Cu12 Cu9 61.10(7) . .
Au8 Cu12 Cu9 124.84(8) . .
C41 Cu12 Au6 101.6(4) . .
C51 Cu12 Au6 97.5(4) . .
C52 Cu12 Au6 111.0(5) . .
Au5 Cu12 Au6 62.65(4) . .
Cu14 Cu12 Au6 87.36(7) . .
Cu10 Cu12 Au6 93.12(7) . .
Au8 Cu12 Au6 121.62(7) . .
Cu9 Cu12 Au6 58.03(5) . .
C41 Cu12 Cu13 142.9(4) . .
C51 Cu12 Cu13 42.7(4) . .
C52 Cu12 Cu13 59.7(6) . .
Au5 Cu12 Cu13 86.51(7) . .
Cu14 Cu12 Cu13 56.24(7) . .
Cu10 Cu12 Cu13 144.15(9) . .
Au8 Cu12 Cu13 115.76(8) . .
Cu9 Cu12 Cu13 105.39(8) . .
Au6 Cu12 Cu13 55.03(5) . .
C51 Cu13 C61 108.2(8) . .
C51 Cu13 Cl1 120.8(6) . .
C61 Cu13 Cl1 116.6(6) . .
C51 Cu13 Au3 106.9(5) . 3_557
C61 Cu13 Au3 108.7(5) . 3_557
Cl1 Cu13 Au3 93.59(17) . 3_557
C51 Cu13 Cu14 45.4(5) . .
C61 Cu13 Cu14 128.6(6) . .
Cl1 Cu13 Cu14 114.45(17) . .
Au3 Cu13 Cu14 62.07(7) 3_557 .
C51 Cu13 Au6 103.2(6) . .
C61 Cu13 Au6 47.3(5) . .
Cl1 Cu13 Au6 135.50(16) . .
Au3 Cu13 Au6 65.42(5) 3_557 .
Cu14 Cu13 Au6 90.68(7) . .
C51 Cu13 Cu12 43.0(6) . .
C61 Cu13 Cu12 75.4(6) . .
Cl1 Cu13 Cu12 163.81(16) . .
Au3 Cu13 Cu12 92.29(7) 3_557 .
Cu14 Cu13 Cu12 55.94(7) . .
Au6 Cu13 Cu12 60.45(6) . .
C51 Cu14 C11 147.5(7) . .
C51 Cu14 C12 116.9(8) . .
C11 Cu14 C12 33.6(6) . .
C51 Cu14 Au5 107.3(6) . .
C11 Cu14 Au5 101.5(4) . .
C12 Cu14 Au5 135.0(5) . .
C51 Cu14 Au8 94.9(6) . .
C11 Cu14 Au8 86.8(4) . .
C12 Cu14 Au8 106.6(4) . .
Au5 Cu14 Au8 59.62(4) . .
C51 Cu14 Cu12 49.6(6) . .
C11 Cu14 Cu12 147.1(4) . .
C12 Cu14 Cu12 155.6(5) . .
Au5 Cu14 Cu12 59.51(6) . .
Au8 Cu14 Cu12 60.61(6) . .
C51 Cu14 Cu13 49.0(5) . .
C11 Cu14 Cu13 144.2(4) . .
C12 Cu14 Cu13 121.7(4) . .
Au5 Cu14 Cu13 93.33(7) . .
Au8 Cu14 Cu13 128.40(9) . .
Cu12 Cu14 Cu13 67.81(8) . .
C51 Cu14 Au3 107.0(5) . 3_557
C11 Cu14 Au3 98.1(4) . 3_557
C12 Cu14 Au3 106.5(5) . 3_557
Au5 Cu14 Au3 66.14(5) . 3_557
Au8 Cu14 Au3 125.37(7) . 3_557
Cu12 Cu14 Au3 97.45(7) . 3_557
Cu13 Cu14 Au3 58.61(6) . 3_557
C51 Cu14 Cu15 154.9(6) . .
C11 Cu14 Cu15 41.3(4) . .
C12 Cu14 Cu15 74.8(5) . .
Au5 Cu14 Cu15 61.10(5) . .
Au8 Cu14 Cu15 60.01(5) . .
Cu12 Cu14 Cu15 110.38(8) . .
Cu13 Cu14 Cu15 145.98(9) . .
Au3 Cu14 Cu15 89.10(7) 3_557 .
C51 Cu14 Cu3 149.4(6) . 3_557
C11 Cu14 Cu3 43.2(4) . 3_557
C12 Cu14 Cu3 56.9(5) . 3_557
Au5 Cu14 Cu3 88.87(7) . 3_557
Au8 Cu14 Cu3 115.72(7) . 3_557
Cu12 Cu14 Cu3 146.17(9) . 3_557
Cu13 Cu14 Cu3 105.67(9) . 3_557
Au3 Cu14 Cu3 55.39(5) 3_557 3_557
Cu15 Cu14 Cu3 55.71(6) . 3_557
C1C Cu15 C11 152.4(6) 3_557 .
C1C Cu15 Cu3 150.2(4) 3_557 3_557
C11 Cu15 Cu3 48.1(4) . 3_557
C1C Cu15 Au2 100.5(4) 3_557 3_557
C11 Cu15 Au2 105.4(4) . 3_557
Cu3 Cu15 Au2 59.28(5) 3_557 3_557
C1C Cu15 Au10 93.5(4) 3_557 3_557
C11 Cu15 Au10 92.2(4) . 3_557
Cu3 Cu15 Au10 57.71(5) 3_557 3_557
Au2 Cu15 Au10 58.19(4) 3_557 3_557
C1C Cu15 Au8 87.8(4) 3_557 .
C11 Cu15 Au8 87.6(4) . .
Cu3 Cu15 Au8 120.65(7) 3_557 .
Au2 Cu15 Au8 119.38(6) 3_557 .
Au10 Cu15 Au8 177.41(7) 3_557 .
C1C Cu15 Cu1 47.1(4) 3_557 3_557
C11 Cu15 Cu1 149.3(4) . 3_557
Cu3 Cu15 Cu1 104.78(8) 3_557 3_557
Au2 Cu15 Cu1 56.64(5) 3_557 3_557
Au10 Cu15 Cu1 57.46(5) 3_557 3_557
Au8 Cu15 Cu1 122.42(8) . 3_557
C1C Cu15 Au5 99.3(4) 3_557 .
C11 Cu15 Au5 100.7(4) . .
Cu3 Cu15 Au5 90.50(6) 3_557 .
Au2 Cu15 Au5 62.86(4) 3_557 .
Au10 Cu15 Au5 120.98(6) 3_557 .
Au8 Cu15 Au5 56.55(4) . .
Cu1 Cu15 Au5 92.46(6) 3_557 .
C1C Cu15 Cu14 143.4(4) 3_557 .
C11 Cu15 Cu14 46.3(4) . .
Cu3 Cu15 Cu14 63.92(7) 3_557 .
Au2 Cu15 Cu14 90.86(6) 3_557 .
Au10 Cu15 Cu14 121.59(8) 3_557 .
Au8 Cu15 Cu14 56.73(5) . .
Cu1 Cu15 Cu14 143.82(8) 3_557 .
Au5 Cu15 Cu14 55.41(5) . .
C1C Cu15 Cu11 44.8(4) 3_557 .
C11 Cu15 Cu11 143.1(4) . .
Cu3 Cu15 Cu11 143.35(8) 3_557 .
Au2 Cu15 Cu11 89.43(6) 3_557 .
Au10 Cu15 Cu11 123.78(7) 3_557 .
Au8 Cu15 Cu11 56.02(5) . .
Cu1 Cu15 Cu11 66.40(7) 3_557 .
Au5 Cu15 Cu11 56.05(5) . .
Cu14 Cu15 Cu11 101.28(7) . .
Cu13 Cl1 Cu6 84.73(17) . 3_557
C121 P1 C131 105.3(7) . .
C121 P1 C111 104.7(7) . .
C131 P1 C111 105.2(7) . .
C121 P1 Au8 115.0(5) . .
C131 P1 Au8 113.5(5) . .
C111 P1 Au8 112.1(4) . .
C211 P2 C231 104.1(8) . .
C211 P2 C221 105.6(8) . .
C231 P2 C221 106.4(7) . .
C211 P2 Au9 113.0(6) . .
C231 P2 Au9 114.0(5) . .
C221 P2 Au9 113.0(5) . .
C311 P3 C331 103.5(7) . .
C311 P3 C321 107.1(7) . .
C331 P3 C321 106.4(8) . .
C311 P3 Au10 114.2(4) . .
C331 P3 Au10 114.6(5) . .
C321 P3 Au10 110.4(5) . .
C2A C1A Cu4 172.2(12) . .
C2A C1A Cu2 96.1(11) . .
Cu4 C1A Cu2 87.4(5) . .
C2A C1A Cu9 76.8(9) . .
Cu4 C1A Cu9 95.7(5) . .
Cu2 C1A Cu9 100.2(6) . .
C2B C1B Cu7 134.5(12) . 3_557
C2B C1B Cu1 138.6(12) . .
Cu7 C1B Cu1 80.8(5) 3_557 .
C2B C1B Cu2 120.6(11) . .
Cu7 C1B Cu2 81.3(4) 3_557 .
Cu1 C1B Cu2 79.0(4) . .
C2C C1C Cu15 166.7(13) . 3_557
C2C C1C Cu11 94.5(12) . 3_557
Cu15 C1C Cu11 94.3(6) 3_557 3_557
C2C C1C Cu1 78.5(10) . .
Cu15 C1C Cu1 90.3(6) 3_557 .
Cu11 C1C Cu1 99.1(6) 3_557 .
C1A C2A C3A 162.7(15) . .
C1A C2A Cu9 70.1(8) . .
C3A C2A Cu9 125.3(11) . .
C1A C2A Cu2 54.6(8) . .
C3A C2A Cu2 128.3(11) . .
Cu9 C2A Cu2 85.6(4) . .
C1B C2B C3B 176.9(17) . .
C1C C2C C3C 162.7(15) . .
C1C C2C Cu1 67.9(9) . .
C3C C2C Cu1 125.3(11) . .
C1C C2C Cu11 55.7(9) . 3_557
C3C C2C Cu11 131.3(10) . 3_557
Cu1 C2C Cu11 84.2(4) . 3_557
C4A C3A C8A 119.9(18) . .
C4A C3A C2A 119.6(18) . .
C8A C3A C2A 120.2(15) . .
C4B C3B C8B 119.0(18) . .
C4B C3B C2B 122.2(17) . .
C8B C3B C2B 118.8(16) . .
C8C C3C C4C 120.8(18) . .
C8C C3C C2C 122.4(15) . .
C4C C3C C2C 116.8(17) . .
C3A C4A C5A 123(2) . .
C3B C4B C5B 119(2) . .
C3C C4C C5C 114(3) . .
C6A C5A C4A 118(2) . .
C6B C5B C4B 121(2) . .
C6C C5C C4C 125(3) . .
C5A C6A C7A 123(2) . .
C7B C6B C5B 119(2) . .
C5C C6C C7C 118(2) . .
C8A C7A C6A 117(3) . .
C8B C7B C6B 121(3) . .
C6C C7C C8C 123(3) . .
C7A C8A C3A 119(2) . .
C7B C8B C3B 121(2) . .
C3C C8C C7C 120(2) . .
C12 C11 Cu15 166.1(13) . .
C12 C11 Cu3 99.5(12) . 3_557
Cu15 C11 Cu3 87.8(6) . 3_557
C12 C11 Cu14 75.7(10) . .
Cu15 C11 Cu14 92.4(5) . .
Cu3 C11 Cu14 92.4(5) 3_557 .
C11 C12 C23 163(3) . .
C11 C12 C13 163(2) . .
C23 C12 C13 14(4) . .
C11 C12 Cu14 70.7(9) . .
C23 C12 Cu14 126(3) . .
C13 C12 Cu14 116(2) . .
C14 C13 C18 120.0 . .
C14 C13 C12 114(3) . .
C18 C13 C12 126(3) . .
C13 C14 C15 120.0 . .
C16 C15 C14 120.0 . .
C15 C16 C17 120.0 . .
C18 C17 C16 120.0 . .
C17 C18 C13 120.0 . .
C24 C23 C28 120(4) . .
C24 C23 C12 121(4) . .
C28 C23 C12 119(4) . .
C23 C24 C25 120(4) . .
C26 C25 C24 117(4) . .
C25 C26 C27 124(4) . .
C28 C27 C26 116(4) . .
C23 C28 C27 120(4) . .
C32 C31 Cu10 171.1(13) . .
C32 C31 Cu11 92.6(11) . .
Cu10 C31 Cu11 93.3(5) . .
C32 C31 Cu8 81.7(11) . .
Cu10 C31 Cu8 90.5(5) . .
Cu11 C31 Cu8 102.4(7) . .
C31 C32 C33 165.7(15) . .
C31 C32 Cu8 66.3(9) . .
C33 C32 Cu8 123.9(12) . .
C31 C32 Cu11 57.5(9) . .
C33 C32 Cu11 128.7(10) . .
Cu8 C32 Cu11 86.9(5) . .
C34 C33 C38 120.0 . .
C34 C33 C32 118.2(12) . .
C38 C33 C32 121.8(12) . .
C35 C34 C33 120.0 . .
C34 C35 C36 120.0 . .
C37 C36 C35 120.0 . .
C38 C37 C36 120.0 . .
C37 C38 C33 120.0 . .
C42 C41 Cu9 147.4(14) . .
C42 C41 Cu12 121.3(13) . .
Cu9 C41 Cu12 90.8(5) . .
C42 C41 Cu10 90.2(12) . .
Cu9 C41 Cu10 88.4(6) . .
Cu12 C41 Cu10 83.0(5) . .
C41 C42 C43 171(2) . .
C41 C42 Cu10 59.6(10) . .
C43 C42 Cu10 129.4(13) . .
C48 C43 C44 119.4(17) . .
C48 C43 C42 120.7(19) . .
C44 C43 C42 119.9(17) . .
C45 C44 C43 119(2) . .
C44 C45 C46 120(2) . .
C47 C46 C45 118(2) . .
C46 C47 C48 123(2) . .
C43 C48 C47 120(2) . .
C52 C51 Cu14 159.1(17) . .
C52 C51 Cu13 114.1(16) . .
Cu14 C51 Cu13 85.5(7) . .
C52 C51 Cu12 86.7(19) . .
Cu14 C51 Cu12 84.8(7) . .
Cu13 C51 Cu12 94.2(7) . .
C51 C52 C53 163(3) . .
C51 C52 Cu12 63.9(15) . .
C53 C52 Cu12 133(2) . .
C54 C53 C58 120.0 . .
C54 C53 C52 117.1(19) . .
C58 C53 C52 122.9(19) . .
C55 C54 C53 120.0 . .
C54 C55 C56 120.0 . .
C55 C56 C57 120.0 . .
C56 C57 C58 120.0 . .
C57 C58 C53 120.0 . .
C62 C61 Au6 172.0(18) . .
C62 C61 Cu7 88.7(12) . 3_557
Au6 C61 Cu7 84.3(6) . 3_557
C62 C61 Cu13 96.1(14) . .
Au6 C61 Cu13 82.9(6) . .
Cu7 C61 Cu13 112.0(10) 3_557 .
C61 C62 C63 149(3) . .
C61 C62 Cu7 59.1(10) . 3_557
C63 C62 Cu7 127.3(12) . 3_557
C64 C63 C68 118.3(19) . .
C64 C63 C62 115(2) . .
C68 C63 C62 126.3(19) . .
C63 C64 C65 122(3) . .
C64 C65 C66 117(3) . .
C67 C66 C65 121(3) . .
C68 C67 C66 119(3) . .
C67 C68 C63 123(2) . .
C72C C71 Cu8 141(2) . .
C72C C71 Cu5 135.3(17) . .
Cu8 C71 Cu5 80.5(5) . .
C72C C71 Cu6 105(2) . .
Cu8 C71 Cu6 90.9(6) . .
Cu5 C71 Cu6 85.4(6) . .
C71 C72C C73 175(3) . .
C74 C73 C78 120.0 . .
C74 C73 C72C 123(2) . .
C78 C73 C72C 117(2) . .
C73 C74 C75 120.0 . .
C76 C75 C74 120.0 . .
C75 C76 C77 120.0 . .
C78 C77 C76 120.0 . .
C77 C78 C73 120.0 . .
C82 C81 Au4 171.1(13) . .
C82 C81 Cu7 90.6(10) . .
Au4 C81 Cu7 84.5(5) . .
C82 C81 Cu6 90.3(11) . .
Au4 C81 Cu6 85.1(5) . .
Cu7 C81 Cu6 115.7(7) . .
C81 C82 C83 172.7(17) . .
C81 C82 Cu7 59.2(8) . .
C83 C82 Cu7 122.8(11) . .
C81 C82 Cu6 59.9(8) . .
C83 C82 Cu6 125.2(12) . .
Cu7 C82 Cu6 93.7(4) . .
C88 C83 C82 124.2(17) . .
C88 C83 C84 115.2(18) . .
C82 C83 C84 119.7(16) . .
C83 C84 C85 121(2) . .
C86 C85 C84 117(3) . .
C87 C86 C85 124(2) . .
C86 C87 C88 119(3) . .
C83 C88 C87 123(3) . .
C92 C91 Cu4 170.6(12) . .
C92 C91 Cu5 82.5(9) . .
Cu4 C91 Cu5 89.4(6) . .
C92 C91 Cu3 78.5(9) . .
Cu4 C91 Cu3 97.1(6) . .
Cu5 C91 Cu3 93.2(5) . .
C91 C92 C93 159(3) . .
C91 C92 C103 163(3) . .
C93 C92 C103 6(6) . .
C91 C92 Cu3 68.2(9) . .
C93 C92 Cu3 125(3) . .
C103 C92 Cu3 120(3) . .
C91 C92 Cu5 64.8(8) . .
C93 C92 Cu5 128.1(16) . .
C103 C92 Cu5 129(2) . .
Cu3 C92 Cu5 85.0(5) . .
C94 C93 C98 120.0 . .
C94 C93 C92 118(2) . .
C98 C93 C92 121(2) . .
C93 C94 C95 120.0 . .
C94 C95 C96 120.0 . .
C95 C96 C97 120.0 . .
C98 C97 C96 120.0 . .
C97 C98 C93 120.0 . .
C104 C103 C108 119(4) . .
C104 C103 C92 120(4) . .
C108 C103 C92 119(4) . .
C103 C104 C105 115(5) . .
C106 C105 C104 124(4) . .
C107 C106 C105 122(4) . .
C106 C107 C108 119(4) . .
C103 C108 C107 118(4) . .
C112 C111 C116 118.3(15) . .
C112 C111 P1 123.7(13) . .
C116 C111 P1 117.8(11) . .
C111 C112 C113 121.6(18) . .
C114 C113 C112 119.1(19) . .
C113 C114 C115 121.4(17) . .
C114 C115 C116 119.4(18) . .
C111 C116 C115 120.2(17) . .
C122 C121 C126 120.0 . .
C122 C121 P1 119.6(8) . .
C126 C121 P1 120.3(8) . .
C121 C122 C123 120.0 . .
C122 C123 C124 120.0 . .
C125 C124 C123 120.0 . .
C126 C125 C124 120.0 . .
C125 C126 C121 120.0 . .
C132 C131 C136 119.1(17) . .
C132 C131 P1 122.7(14) . .
C136 C131 P1 118.1(13) . .
C131 C132 C133 121(2) . .
C134 C133 C132 121(2) . .
C133 C134 C135 120(2) . .
C136 C135 C134 119(2) . .
C131 C136 C135 120(2) . .
C212 C211 C216 120.0 . .
C212 C211 P2 122.3(10) . .
C216 C211 P2 117.7(10) . .
C211 C212 C213 120.0 . .
C212 C213 C214 120.0 . .
C215 C214 C213 120.0 . .
C216 C215 C214 120.0 . .
C215 C216 C211 120.0 . .
C222 C221 C226 117.5(15) . .
C222 C221 P2 123.5(13) . .
C226 C221 P2 118.8(11) . .
C223 C222 C221 121.0(17) . .
C222 C223 C224 121.3(17) . .
C225 C224 C223 118.7(17) . .
C224 C225 C226 120.3(16) . .
C221 C226 C225 121.1(14) . .
C236 C231 C232 118.5(16) . .
C236 C231 P2 119.8(12) . .
C232 C231 P2 121.6(15) . .
C233 C232 C231 118(2) . .
C234 C233 C232 122.7(19) . .
C233 C234 C235 120.2(19) . .
C236 C235 C234 118(2) . .
C231 C236 C235 122.1(17) . .
C316 C311 C312 115.8(14) . .
C316 C311 P3 119.5(11) . .
C312 C311 P3 124.4(13) . .
C313 C312 C311 122.4(19) . .
C314 C313 C312 119.8(19) . .
C313 C314 C315 120.9(17) . .
C314 C315 C316 119.7(16) . .
C315 C316 C311 121.3(14) . .
C322 C321 C326 118.2(17) . .
C322 C321 P3 124.0(15) . .
C326 C321 P3 117.8(12) . .
C321 C322 C323 122(2) . .
C324 C323 C322 120(2) . .
C323 C324 C325 121(2) . .
C324 C325 C326 119(2) . .
C321 C326 C325 120(2) . .
C336 C331 C332 117.3(15) . .
C336 C331 P3 121.0(11) . .
C332 C331 P3 121.6(13) . .
C331 C332 C333 120(2) . .
C334 C333 C332 119.6(19) . .
C333 C334 C335 122(2) . .
C334 C335 C336 117.9(19) . .
C331 C336 C335 122.9(16) . .
N1 O12 O13 44.6(17) . .
N1 O13 O12 40.9(16) . .
O12 N1 O14 117(3) . .
O12 N1 O13 95(3) . .
O14 N1 O13 123(3) . .
O12 N1 O11 118(3) . .
O14 N1 O11 109(3) . .
O13 N1 O11 92(3) . .

loop_
_geom_bond_atom_site_label_1
_geom_bond_atom_site_label_2
_geom_bond_distance
_geom_bond_site_symmetry_2
Au1 Au2 2.7669(4) 3_557
Au1 Au2 2.7670(4) .
Au1 Au5 2.7717(4) 3_557
Au1 Au5 2.7717(4) .
Au1 Au7 2.7732(4) 3_557
Au1 Au7 2.7732(4) .
Au1 Au6 2.7770(5) .
Au1 Au6 2.7770(5) 3_557
Au1 Au4 2.7818(4) .
Au1 Au4 2.7818(4) 3_557
Au1 Au3 2.8501(5) 3_557
Au1 Au3 2.8501(5) .
Au2 Cu1 2.6458(17) .
Au2 Cu2 2.6734(18) .
Au2 Au10 2.6962(6) .
Au2 Cu3 2.7219(18) .
Au2 Cu15 2.7522(18) 3_557
Au2 Cu4 2.8142(18) .
Au2 Au5 2.9128(6) 3_557
Au2 Au3 2.9152(7) .
Au2 Au7 2.9158(6) .
Au2 Au6 2.9501(7) .
Au2 Au4 2.9541(7) 3_557
Au3 Cu3 2.6984(18) .
Au3 Cu6 2.707(2) .
Au3 Cu13 2.708(2) 3_557
Au3 Cu5 2.7700(19) .
Au3 Cu14 2.803(2) 3_557
Au3 Au4 2.9499(7) .
Au3 Au6 2.9544(7) 3_557
Au3 Au5 2.9852(6) 3_557
Au3 Au7 2.9979(7) .
Au4 C81 2.068(15) .
Au4 Cu7 2.817(2) .
Au4 Cu11 2.8168(18) .
Au4 Cu6 2.866(2) .
Au4 Au5 2.9110(7) .
Au4 Au6 2.9139(7) 3_557
Au4 Cu8 2.9188(19) .
Au4 Au7 2.9335(7) .
Au4 Au2 2.9540(7) 3_557
Au4 Cu1 3.0158(18) 3_557
Au5 Cu14 2.6634(19) .
Au5 Cu12 2.6714(19) .
Au5 Au8 2.6718(6) .
Au5 Cu11 2.6993(18) .
Au5 Cu10 2.7841(19) .
Au5 Cu15 2.8325(18) .
Au5 Au7 2.8564(7) .
Au5 Au2 2.9129(6) 3_557
Au5 Au6 2.9197(6) .
Au5 Au3 2.9851(6) 3_557
Au6 C61 2.042(17) .
Au6 Cu13 2.759(2) .
Au6 Cu7 2.780(2) 3_557
Au6 Cu9 2.7962(19) .
Au6 Au7 2.8887(7) .
Au6 Au4 2.9138(7) 3_557
Au6 Cu12 2.928(2) .
Au6 Au3 2.9544(7) 3_557
Au6 Cu2 2.9724(19) .
Au7 Cu8 2.6684(19) .
Au7 Cu9 2.6691(19) .
Au7 Cu5 2.6775(19) .
Au7 Au9 2.6776(6) .
Au7 Cu10 2.7954(19) .
Au7 Cu4 2.8022(18) .
Au8 P1 2.306(3) .
Au8 Cu11 2.6870(19) .
Au8 Cu14 2.710(2) .
Au8 Cu12 2.740(2) .
Au8 Cu15 2.8078(18) .
Au8 Cu10 2.900(2) .
Au9 P2 2.310(3) .
Au9 Cu8 2.694(2) .
Au9 Cu9 2.722(2) .
Au9 Cu5 2.738(2) .
Au9 Cu4 2.7678(18) .
Au9 Cu10 2.917(2) .
Au10 P3 2.308(3) .
Au10 Cu3 2.6760(18) .
Au10 Cu1 2.7000(19) .
Au10 Cu2 2.715(2) .
Au10 Cu15 2.7926(18) 3_557
Au10 Cu4 2.8022(18) .
Cu1 C1B 2.041(13) .
Cu1 C1C 2.069(14) .
Cu1 C2C 2.189(13) .
Cu1 Cu2 2.618(2) .
Cu1 Cu7 2.632(3) 3_557
Cu1 Cu15 2.824(3) 3_557
Cu1 Au4 3.0158(18) 3_557
Cu2 C1A 2.033(13) .
Cu2 C1B 2.076(12) .
Cu2 C2A 2.479(13) .
Cu2 Cu7 2.669(3) 3_557
Cu2 Cu4 2.739(3) .
Cu3 C11 2.051(14) 3_557
Cu3 C91 2.109(13) .
Cu3 C92 2.226(14) .
Cu3 Cu15 2.752(3) 3_557
Cu3 Cu14 2.992(3) 3_557
Cu3 Cu4 3.019(3) .
Cu3 Cu5 3.049(3) .
Cu4 C91 1.914(15) .
Cu4 C1A 1.930(15) .
Cu4 Cu5 2.816(3) .
Cu4 Cu9 2.992(3) .
Cu5 C71 2.024(15) .
Cu5 C91 2.086(13) .
Cu5 C92 2.286(14) .
Cu5 Cu8 2.614(3) .
Cu5 Cu6 2.764(3) .
Cu6 C71 2.051(14) .
Cu6 C81 2.169(14) .
Cu6 Cl1 2.361(6) 3_557
Cu6 C82 2.506(13) .
Cu6 Cu8 2.904(3) .
Cu7 C1B 2.020(12) 3_557
Cu7 C61 2.100(18) 3_557
Cu7 C81 2.121(14) .
Cu7 C62 2.447(15) 3_557
Cu7 C82 2.470(13) .
Cu7 Cu1 2.632(3) 3_557
Cu7 Cu2 2.669(3) 3_557
Cu7 Au6 2.780(2) 3_557
Cu8 C71 2.024(16) .
Cu8 C31 2.083(15) .
Cu8 C32 2.251(15) .
Cu8 Cu10 2.841(3) .
Cu9 C41 1.956(15) .
Cu9 C1A 2.102(13) .
Cu9 C2A 2.176(13) .
Cu9 Cu10 2.831(3) .
Cu9 Cu12 2.834(3) .
Cu10 C31 1.916(15) .
Cu10 C41 2.101(15) .
Cu10 C42 2.436(16) .
Cu10 Cu12 2.733(3) .
Cu10 Cu11 2.876(3) .
Cu11 C31 2.038(13) .
Cu11 C1C 2.058(15) 3_557
Cu11 C32 2.415(18) .
Cu11 C2C 2.483(14) 3_557
Cu11 Cu15 2.910(3) .
Cu12 C41 2.023(15) .
Cu12 C51 2.08(2) .
Cu12 C52 2.31(2) .
Cu12 Cu14 2.719(3) .
Cu12 Cu13 3.039(3) .
Cu13 C51 2.066(16) .
Cu13 C61 2.126(19) .
Cu13 Cl1 2.295(5) .
Cu13 Au3 2.708(2) 3_557
Cu13 Cu14 2.728(3) .
Cu14 C51 1.950(19) .
Cu14 C11 2.094(14) .
Cu14 C12 2.150(14) .
Cu14 Au3 2.803(2) 3_557
Cu14 Cu15 2.895(3) .
Cu14 Cu3 2.992(3) 3_557
Cu15 C1C 1.910(17) 3_557
Cu15 C11 1.914(15) .
Cu15 Cu3 2.752(3) 3_557
Cu15 Au2 2.7522(18) 3_557
Cu15 Au10 2.7925(18) 3_557
Cu15 Cu1 2.824(3) 3_557
Cl1 Cu6 2.361(6) 3_557
P1 C121 1.792(10) .
P1 C131 1.813(15) .
P1 C111 1.815(14) .
P2 C211 1.784(12) .
P2 C231 1.817(15) .
P2 C221 1.819(15) .
P3 C311 1.802(14) .
P3 C331 1.804(14) .
P3 C321 1.811(15) .
C1A C2A 1.22(2) .
C1B C2B 1.156(19) .
C1B Cu7 2.020(12) 3_557
C1C C2C 1.24(2) .
C1C Cu15 1.910(17) 3_557
C1C Cu11 2.058(15) 3_557
C2A C3A 1.45(2) .
C2B C3B 1.44(2) .
C2C C3C 1.47(2) .
C2C Cu11 2.483(14) 3_557
C3A C4A 1.37(2) .
C3A C8A 1.43(3) .
C3B C4B 1.37(3) .
C3B C8B 1.41(3) .
C3C C8C 1.34(3) .
C3C C4C 1.40(3) .
C4A C5A 1.38(3) .
C4B C5B 1.40(3) .
C4C C5C 1.46(4) .
C5A C6A 1.36(4) .
C5B C6B 1.39(4) .
C5C C6C 1.31(4) .
C6A C7A 1.46(4) .
C6B C7B 1.38(4) .
C6C C7C 1.31(4) .
C7A C8A 1.41(3) .
C7B C8B 1.37(3) .
C7C C8C 1.40(3) .
C11 C12 1.23(2) .
C11 Cu3 2.051(14) 3_557
C12 C23 1.40(5) .
C12 C13 1.50(3) .
C13 C14 1.3900 .
C13 C18 1.3900 .
C14 C15 1.3900 .
C15 C16 1.3900 .
C16 C17 1.3900 .
C17 C18 1.3900 .
C23 C24 1.38(6) .
C23 C28 1.40(6) .
C24 C25 1.50(6) .
C25 C26 1.27(6) .
C26 C27 1.46(6) .
C27 C28 1.41(6) .
C31 C32 1.21(2) .
C32 C33 1.482(19) .
C33 C34 1.3900 .
C33 C38 1.3900 .
C34 C35 1.3900 .
C35 C36 1.3900 .
C36 C37 1.3900 .
C37 C38 1.3900 .
C41 C42 1.23(2) .
C42 C43 1.44(2) .
C43 C48 1.32(3) .
C43 C44 1.39(3) .
C44 C45 1.36(3) .
C45 C46 1.42(4) .
C46 C47 1.26(3) .
C47 C48 1.41(3) .
C51 C52 1.14(3) .
C52 C53 1.43(2) .
C53 C54 1.3900 .
C53 C58 1.3900 .
C54 C55 1.3900 .
C55 C56 1.3900 .
C56 C57 1.3900 .
C57 C58 1.3900 .
C61 C62 1.30(2) .
C61 Cu7 2.101(18) 3_557
C62 C63 1.43(2) .
C62 Cu7 2.447(15) 3_557
C63 C64 1.37(3) .
C63 C68 1.40(3) .
C64 C65 1.38(3) .
C65 C66 1.44(5) .
C66 C67 1.37(4) .
C67 C68 1.34(3) .
C71 C72C 1.14(3) .
C72C C73 1.49(2) .
C73 C74 1.3900 .
C73 C78 1.3900 .
C74 C75 1.3900 .
C75 C76 1.3900 .
C76 C77 1.3900 .
C77 C78 1.3900 .
C81 C82 1.24(2) .
C82 C83 1.40(2) .
C83 C88 1.33(3) .
C83 C84 1.41(3) .
C84 C85 1.42(3) .
C85 C86 1.36(4) .
C86 C87 1.24(4) .
C87 C88 1.44(3) .
C91 C92 1.24(2) .
C92 C93 1.41(3) .
C92 C103 1.49(5) .
C93 C94 1.3900 .
C93 C98 1.3900 .
C94 C95 1.3900 .
C95 C96 1.3900 .
C96 C97 1.3900 .
C97 C98 1.3900 .
C103 C104 1.37(6) .
C103 C108 1.44(8) .
C104 C105 1.44(7) .
C105 C106 1.32(6) .
C106 C107 1.27(6) .
C107 C108 1.44(6) .
C111 C112 1.37(2) .
C111 C116 1.39(2) .
C112 C113 1.40(2) .
C113 C114 1.35(3) .
C114 C115 1.37(3) .
C115 C116 1.40(2) .
C121 C122 1.3900 .
C121 C126 1.3900 .
C122 C123 1.3900 .
C123 C124 1.3900 .
C124 C125 1.3900 .
C125 C126 1.3900 .
C131 C132 1.32(3) .
C131 C136 1.38(3) .
C132 C133 1.42(3) .
C133 C134 1.29(3) .
C134 C135 1.41(3) .
C135 C136 1.40(3) .
C211 C212 1.3900 .
C211 C216 1.3900 .
C212 C213 1.3900 .
C213 C214 1.3900 .
C214 C215 1.3900 .
C215 C216 1.3900 .
C221 C222 1.37(2) .
C221 C226 1.38(2) .
C222 C223 1.36(3) .
C223 C224 1.38(3) .
C224 C225 1.34(2) .
C225 C226 1.39(2) .
C231 C236 1.38(3) .
C231 C232 1.40(2) .
C232 C233 1.39(3) .
C233 C234 1.34(3) .
C234 C235 1.39(3) .
C235 C236 1.39(3) .
C311 C316 1.39(2) .
C311 C312 1.40(2) .
C312 C313 1.36(3) .
C313 C314 1.35(3) .
C314 C315 1.35(2) .
C315 C316 1.39(2) .
C321 C322 1.37(2) .
C321 C326 1.39(2) .
C322 C323 1.37(3) .
C323 C324 1.35(4) .
C324 C325 1.37(4) .
C325 C326 1.40(3) .
C331 C336 1.37(2) .
C331 C332 1.38(2) .
C332 C333 1.39(3) .
C333 C334 1.36(3) .
C334 C335 1.36(3) .
C335 C336 1.38(2) .
O2 C1 1.86(4) .
O11 N1 1.37(4) .
O12 N1 1.18(3) .
O12 O13 1.80(4) .
O13 N1 1.27(4) .
O14 N1 1.20(3) .
